data_7019351
loop_
_publ_author_name
'Ling, Jie'
'Ozga, Michael'
'Stoffer, Megan'
'Burns, Peter C.'

_publ_section_title
;
 Uranyl peroxide pyrophosphate cage clusters with oxalate and nitrate
 bridges.
;
_journal_issue 24
_journal_name_full 'Dalton transactions (Cambridge, England : 2003)'
_journal_page_first 7278
_journal_page_last 7284
_journal_paper_doi 10.1039/c2dt30229b
_journal_volume 41
_journal_year 2012
_chemical_formula_moiety K34[(UO2)38(O2)40(OH)8(P2O7)10(NO3)4](NO3)4(H2O)
_chemical_formula_sum 'K34 N8 O259 P20 U38'
_chemical_formula_weight 15250.02
_chemical_melting_point ?
_chemical_name_common U38Py10Nt4
_chemical_name_systematic
;
?
;
_space_group_IT_number 15
_symmetry_cell_setting monoclinic
_symmetry_space_group_name_Hall '-C 2yc'
_symmetry_space_group_name_H-M 'C 1 2/c 1'
_atom_sites_solution_hydrogens none
_atom_sites_solution_primary direct
_atom_sites_solution_secondary difmap
_audit_creation_method SHELXL-97
_cell_angle_alpha 90.00
_cell_angle_beta 92.270(2)
_cell_angle_gamma 90.00
_cell_formula_units_Z 4
_cell_length_a 32.866(5)
_cell_length_b 18.829(3)
_cell_length_c 57.375(9)
_cell_measurement_reflns_used 20343
_cell_measurement_temperature 110(2)
_cell_measurement_theta_max 21.49
_cell_measurement_theta_min 1.25
_cell_volume 35478(10)
_computing_cell_refinement 'SMART SAINT'
_computing_data_collection SMART
_computing_data_reduction SAINT
_computing_molecular_graphics 'SHELXP-97 (Sheldrick, 1997)'
_computing_publication_material 'SHELCIF-97 (Sheldrick, 2000)'
_computing_structure_refinement 'SHELXL-97 (Sheldrick, 1997)'
_computing_structure_solution 'SHELXS-97 (Sheldrick, 1990)'
_diffrn_ambient_temperature 110(2)
_diffrn_detector_area_resol_mean 0
_diffrn_measured_fraction_theta_full 0.999
_diffrn_measured_fraction_theta_max 0.999
_diffrn_measurement_device_type 'Bruker APEX'
_diffrn_measurement_method '0.3 wide w/ exposures'
_diffrn_radiation_monochromator graphite
_diffrn_radiation_source 'fine-focus sealed tube'
_diffrn_radiation_type MoK\a
_diffrn_radiation_wavelength 0.71073
_diffrn_reflns_av_R_equivalents 0.0000
_diffrn_reflns_av_sigmaI/netI 0.0818
_diffrn_reflns_limit_h_max 33
_diffrn_reflns_limit_h_min -33
_diffrn_reflns_limit_k_max 19
_diffrn_reflns_limit_k_min 0
_diffrn_reflns_limit_l_max 59
_diffrn_reflns_limit_l_min 0
_diffrn_reflns_number 20343
_diffrn_reflns_theta_full 21.49
_diffrn_reflns_theta_max 21.49
_diffrn_reflns_theta_min 1.25
_diffrn_standards_decay_% 0
_diffrn_standards_interval_count N/A
_diffrn_standards_interval_time N/A
_diffrn_standards_number N/A
_exptl_absorpt_coefficient_mu 17.857
_exptl_absorpt_correction_T_max 0.456
_exptl_absorpt_correction_T_min 0.369
_exptl_absorpt_correction_type multi-scan
_exptl_absorpt_process_details SADABS
_exptl_crystal_colour yellow
_exptl_crystal_density_diffrn 2.855
_exptl_crystal_density_meas ?
_exptl_crystal_density_method 'not measured'
_exptl_crystal_description block
_exptl_crystal_F_000 26280
_exptl_crystal_size_max 0.058
_exptl_crystal_size_mid 0.050
_exptl_crystal_size_min 0.044
_refine_diff_density_max 1.433
_refine_diff_density_min -1.341
_refine_diff_density_rms 0.296
_refine_ls_extinction_method none
_refine_ls_goodness_of_fit_ref 0.980
_refine_ls_hydrogen_treatment none
_refine_ls_matrix_type full
_refine_ls_number_parameters 949
_refine_ls_number_reflns 20343
_refine_ls_number_restraints 0
_refine_ls_restrained_S_all 0.980
_refine_ls_R_factor_all 0.0779
_refine_ls_R_factor_gt 0.0540
_refine_ls_shift/su_max 0.001
_refine_ls_shift/su_mean 0.000
_refine_ls_structure_factor_coef Fsqd
_refine_ls_weighting_details 'calc w=1/[\s^2^(Fo^2^)+(0.0770P)^2^+0.0000P] where P=(Fo^2^+2Fc^2^)/3'
_refine_ls_weighting_scheme calc
_refine_ls_wR_factor_gt 0.1319
_refine_ls_wR_factor_ref 0.1383
_reflns_number_gt 13930
_reflns_number_total 20343
_reflns_threshold_expression >2sigma(I)
_cod_data_source_file c2dt30229b.txt
_cod_data_source_block c2c
_cod_depositor_comments
;
The following automatic conversions were performed:

'_chemical_melting_point' value 'n/a' was changed to '?' - the value
is undefined or not given.

Automatic conversion script
Id: cif_fix_values 1891 2012-01-12 08:04:46Z andrius 

The following automatic conversions were performed:

'_exptl_crystal_density_meas' value 'n/a' was changed to '?' - the
value is perceived as not measured.

Automatic conversion script
Id: cif_fix_values 3008 2015-01-20 13:52:24Z robertas 
;
_cod_original_cell_volume 35479(10)
_cod_original_sg_symbol_H-M C2/c
_cod_database_code 7019351

loop_
_symmetry_equiv_pos_as_xyz
'x, y, z'
'-x, y, -z+1/2'
'x+1/2, y+1/2, z'
'-x+1/2, y+1/2, -z+1/2'
'-x, -y, -z'
'x, -y, z-1/2'
'-x+1/2, -y+1/2, -z'
'x+1/2, -y+1/2, z-1/2'

loop_
_atom_site_label
_atom_site_type_symbol
_atom_site_fract_x
_atom_site_fract_y
_atom_site_fract_z
_atom_site_U_iso_or_equiv
_atom_site_adp_type
_atom_site_occupancy
_atom_site_symmetry_multiplicity
_atom_site_calc_flag
_atom_site_refinement_flags
U1 U 0.42163(3) 0.02515(5) 0.186415(17) 0.0321(3) Uani 1 1 d .
U2 U 0.63279(3) -0.38555(5) 0.081435(17) 0.0320(3) Uani 1 1 d .
U3 U 0.54742(3) -0.47693(5) 0.184972(18) 0.0382(3) Uani 1 1 d .
U4 U 0.43310(3) -0.40253(5) 0.202180(17) 0.0351(3) Uani 1 1 d .
U5 U 0.63013(3) -0.17738(5) 0.239821(16) 0.0356(3) Uani 1 1 d .
U6 U 0.62241(3) 0.01426(5) 0.061654(17) 0.0347(3) Uani 1 1 d .
U7 U 0.51765(3) 0.09728(5) 0.093167(17) 0.0355(3) Uani 1 1 d .
U8 U 0.42234(3) -0.41873(5) 0.083526(17) 0.0326(3) Uani 1 1 d .
U9 U 0.35709(3) -0.36308(5) 0.142706(17) 0.0315(2) Uani 1 1 d .
U10 U 0.35138(3) -0.06589(5) 0.131913(17) 0.0343(3) Uani 1 1 d .
U11 U 0.53569(3) 0.11648(5) 0.165673(16) 0.0299(2) Uani 1 1 d .
U12 U 0.70504(3) -0.31017(5) 0.141294(17) 0.0306(2) Uani 1 1 d .
U13 U 0.53452(3) -0.50054(5) 0.110986(17) 0.0339(3) Uani 1 1 d .
U14 U 0.71857(3) -0.09029(5) 0.138229(17) 0.0325(3) Uani 1 1 d .
U15 U 0.67740(3) -0.00994(5) 0.201623(17) 0.0342(3) Uani 1 1 d .
U16 U 0.64555(3) -0.36668(5) 0.202205(17) 0.0350(3) Uani 1 1 d .
U17 U 0.41909(3) -0.00808(5) 0.074680(17) 0.0371(3) Uani 1 1 d .
U18 U 0.44478(3) -0.18142(5) 0.029724(17) 0.0385(3) Uani 1 1 d .
U19 U 0.57653(3) -0.16970(5) 0.024138(16) 0.0374(3) Uani 1 1 d .
K1 K 0.64070(16) -0.1845(3) 0.09240(10) 0.0406(15) Uani 1 1 d .
K2 K 0.48218(14) -0.3223(3) 0.14097(9) 0.0312(13) Uani 1 1 d .
K3 K 0.61102(14) -0.1727(3) 0.16667(9) 0.0306(13) Uani 1 1 d .
K4 K 0.52127(15) -0.3146(3) 0.07120(10) 0.0387(15) Uani 1 1 d .
K5 K 0.52370(15) -0.0976(3) 0.07493(10) 0.0395(15) Uani 1 1 d .
K6 K 0.48414(15) -0.0672(3) 0.13411(9) 0.0382(15) Uani 1 1 d .
K7 K 0.59858(15) -0.3674(3) 0.14170(9) 0.0342(14) Uani 1 1 d .
K8 K 0.61181(15) 0.0106(3) 0.13053(10) 0.0403(15) Uani 1 1 d .
K9 K 0.53784(18) -0.0513(3) 0.21273(10) 0.0465(16) Uani 1 1 d .
K10 K 0.40222(17) -0.2131(3) 0.09448(10) 0.0423(15) Uani 1 1 d .
K11 K 0.53391(16) -0.2954(3) 0.21563(10) 0.0421(15) Uani 1 1 d .
K12 K 0.29302(17) -0.3733(3) 0.07812(11) 0.0546(18) Uani 1 1 d .
K13 K 0.24067(16) -0.3714(3) 0.15510(11) 0.0504(17) Uani 1 1 d .
K14 K 0.40444(15) -0.1923(3) 0.18216(10) 0.0430(15) Uani 1 1 d .
K15 K 0.69236(18) -0.0680(4) 0.29162(12) 0.064(2) Uani 1 1 d .
K16 K 0.51202(19) -0.3403(4) -0.01710(12) 0.065(2) Uani 1 1 d .
K17 K 0.3192(2) -0.3227(4) 0.22050(14) 0.080(2) Uani 1 1 d .
P1 P 0.60018(19) 0.1186(4) 0.21716(12) 0.0362(17) Uani 1 1 d .
P2 P 0.6411(2) 0.1554(4) 0.17603(12) 0.0395(18) Uani 1 1 d .
P3 P 0.5929(2) -0.3584(4) 0.02335(12) 0.0424(19) Uani 1 1 d .
P5 P 0.30129(19) -0.2068(3) 0.16361(12) 0.0344(17) Uani 1 1 d .
P6 P 0.6653(2) -0.2812(4) 0.03336(12) 0.0412(19) Uani 1 1 d .
P8 P 0.3659(2) -0.3118(4) 0.04068(12) 0.0412(19) Uani 1 1 d .
P9 P 0.29486(19) -0.2233(3) 0.11404(12) 0.0364(18) Uani 1 1 d .
P10 P 0.72293(19) -0.0550(4) 0.07674(12) 0.0365(17) Uani 1 1 d .
P11 P 0.20531(19) -0.4319(3) 0.10332(11) 0.0316(16) Uani 1 1 d .
P12 P 0.4378(2) -0.3717(4) 0.02453(12) 0.0393(18) Uani 1 1 d .
O1 O 0.5308(6) -0.1299(11) 0.1724(4) 0.073(6) Uiso 1 1 d .
O2 O 0.3916(4) -0.0625(7) 0.2112(3) 0.029(4) Uiso 1 1 d .
O3 O 0.7091(4) -0.1021(8) 0.0974(3) 0.034(4) Uiso 1 1 d .
O4 O 0.5725(4) -0.1932(8) 0.0540(3) 0.038(4) Uiso 1 1 d .
O5 O 0.5293(4) -0.4081(7) 0.1170(2) 0.026(4) Uiso 1 1 d .
O6 O 0.3607(4) -0.0128(8) 0.1691(3) 0.036(4) Uiso 1 1 d .
O7 O 0.3801(4) 0.0358(7) 0.1516(2) 0.024(4) Uiso 1 1 d .
O8 O 0.3992(4) -0.3016(8) 0.1410(3) 0.037(4) Uiso 1 1 d .
O9 O 0.6927(4) -0.3398(7) 0.1013(2) 0.025(4) Uiso 1 1 d .
O10 O 0.5877(4) -0.3722(8) 0.0494(3) 0.034(4) Uiso 1 1 d .
O11 O 0.2365(4) -0.4811(8) 0.0878(3) 0.033(4) Uiso 1 1 d .
O12 O 0.5383(4) 0.0244(7) 0.1571(3) 0.029(4) Uiso 1 1 d .
O13 O 0.4503(4) -0.0485(8) 0.1756(3) 0.036(4) Uiso 1 1 d .
O14 O 0.5092(4) -0.1234(8) 0.0230(3) 0.030(4) Uiso 1 1 d .
O15 O 0.3214(5) -0.2788(9) 0.1660(3) 0.053(5) Uiso 1 1 d .
O16 O 0.3638(4) -0.4026(8) 0.1044(3) 0.037(4) Uiso 1 1 d .
O17 O 0.3147(4) -0.4232(7) 0.1450(3) 0.032(4) Uiso 1 1 d .
O18 O 0.5589(5) 0.0695(8) 0.0615(3) 0.042(4) Uiso 1 1 d .
O19 O 0.5826(5) -0.4213(8) 0.0078(3) 0.044(5) Uiso 1 1 d .
O20 O 0.2742(4) -0.2084(7) 0.1389(3) 0.029(4) Uiso 1 1 d .
O21 O 0.5185(5) -0.5302(8) 0.1494(3) 0.040(4) Uiso 1 1 d .
O22 O 0.5635(4) -0.5237(7) 0.1482(3) 0.032(4) Uiso 1 1 d .
O23 O 0.6217(4) 0.1796(7) 0.1998(3) 0.029(4) Uiso 1 1 d .
O24 O 0.2606(4) -0.2227(8) 0.0955(3) 0.037(4) Uiso 1 1 d .
O25 O 0.6330(4) 0.0654(8) 0.2242(3) 0.031(4) Uiso 1 1 d .
O26 O 0.4574(4) -0.3397(7) 0.1843(2) 0.025(4) Uiso 1 1 d .
O27 O 0.6889(4) -0.0407(8) 0.0589(3) 0.038(4) Uiso 1 1 d .
O28 O 0.4474(4) -0.0759(7) 0.0917(3) 0.028(4) Uiso 1 1 d .
O29 O 0.6745(4) -0.3994(8) 0.1152(3) 0.037(4) Uiso 1 1 d .
O30 O 0.5562(4) -0.2491(8) 0.1367(3) 0.033(4) Uiso 1 1 d .
O31 O 0.3706(5) -0.3863(8) 0.1816(3) 0.044(5) Uiso 1 1 d .
O32 O 0.5573(5) -0.5629(9) 0.1981(3) 0.051(5) Uiso 1 1 d .
O33 O 0.4826(4) 0.0902(8) 0.1911(3) 0.039(4) Uiso 1 1 d .
O34 O 0.1993(4) -0.4757(8) 0.1253(3) 0.040(4) Uiso 1 1 d .
O35 O 0.7202(5) 0.0218(8) 0.2180(3) 0.044(5) Uiso 1 1 d .
O36 O 0.2695(5) -0.1964(8) 0.1826(3) 0.044(5) Uiso 1 1 d .
O37 O 0.6012(4) -0.1714(8) 0.2143(3) 0.040(4) Uiso 1 1 d .
O38 O 0.5859(5) 0.1635(8) 0.2372(3) 0.041(4) Uiso 1 1 d .
O39 O 0.3942(5) 0.0961(9) 0.1987(3) 0.049(5) Uiso 1 1 d .
O40 O 0.5311(4) 0.0118(7) 0.1056(2) 0.025(4) Uiso 1 1 d .
O41 O 0.3721(5) 0.0176(9) 0.1045(3) 0.047(5) Uiso 1 1 d .
O42 O 0.7222(5) -0.0827(9) 0.1801(3) 0.047(5) Uiso 1 1 d .
O43 O 0.5807(5) -0.1446(8) -0.0056(3) 0.041(4) Uiso 1 1 d .
O44 O 0.4635(4) -0.2088(7) 0.0586(2) 0.023(4) Uiso 1 1 d .
O45 O 0.6613(4) -0.0690(8) 0.2361(3) 0.034(4) Uiso 1 1 d .
O46 O 0.6698(5) -0.2714(8) 0.2247(3) 0.042(4) Uiso 1 1 d .
O47 O 0.7339(4) -0.2085(7) 0.1250(3) 0.029(4) Uiso 1 1 d .
O48 O 0.6564(4) -0.2662(7) 0.1407(2) 0.024(4) Uiso 1 1 d .
O49 O 0.6350(4) -0.0417(7) 0.1849(2) 0.025(4) Uiso 1 1 d .
O50 O 0.5060(5) 0.1815(8) 0.0797(3) 0.040(4) Uiso 1 1 d .
O51 O 0.3988(4) -0.1103(8) 0.1328(3) 0.033(4) Uiso 1 1 d .
O52 O 0.3897(4) -0.4503(8) 0.1189(3) 0.036(4) Uiso 1 1 d .
O53 O 0.5713(4) -0.2287(8) 0.2546(3) 0.038(4) Uiso 1 1 d .
O54 O 0.4534(5) -0.3829(8) 0.0494(3) 0.043(5) Uiso 1 1 d .
O55 O 0.6369(5) 0.0781(8) 0.0396(3) 0.045(5) Uiso 1 1 d .
O56 O 0.5639(4) 0.0842(8) 0.2023(3) 0.037(4) Uiso 1 1 d .
O57 O 0.6591(4) -0.2881(8) 0.0598(3) 0.033(4) Uiso 1 1 d .
O58 O 0.7199(5) -0.0097(9) 0.1701(3) 0.047(5) Uiso 1 1 d .
O59 O 0.5774(4) -0.0487(8) 0.0348(3) 0.035(4) Uiso 1 1 d .
O60 O 0.3320(5) -0.1470(8) 0.1620(3) 0.041(4) Uiso 1 1 d .
O61 O 0.6024(4) -0.3215(8) 0.0956(3) 0.034(4) Uiso 1 1 d .
O62 O 0.5864(5) 0.1056(8) 0.0808(3) 0.042(4) Uiso 1 1 d .
O63 O 0.7033(5) -0.3211(9) 0.1806(3) 0.046(5) Uiso 1 1 d .
O64 O 0.3915(5) 0.0574(9) 0.0576(3) 0.046(5) Uiso 1 1 d .
O65 O 0.4016(5) -0.2978(8) 0.2174(3) 0.039(4) Uiso 1 1 d .
O66 O 0.5381(4) -0.3902(8) 0.1727(3) 0.037(4) Uiso 1 1 d .
O67 O 0.6630(4) -0.4461(7) 0.0664(2) 0.026(4) Uiso 1 1 d .
O68 O 0.4966(5) -0.4558(8) 0.2127(3) 0.040(4) Uiso 1 1 d .
O69 O 0.4394(5) -0.0609(9) 0.0407(3) 0.048(5) Uiso 1 1 d .
O70 O 0.3032(5) -0.0241(8) 0.1302(3) 0.044(5) Uiso 1 1 d .
O71 O 0.3267(5) -0.1641(8) 0.1113(3) 0.043(5) Uiso 1 1 d .
O72 O 0.5344(4) 0.2056(7) 0.1749(3) 0.031(4) Uiso 1 1 d .
O73 O 0.6138(4) -0.3074(7) 0.1854(3) 0.028(4) Uiso 1 1 d .
O74 O 0.4853(4) -0.4840(8) 0.0805(3) 0.036(4) Uiso 1 1 d .
O75 O 0.3931(4) -0.4404(8) 0.1697(3) 0.034(4) Uiso 1 1 d .
O76 O 0.4592(5) -0.3319(9) 0.2344(3) 0.045(5) Uiso 1 1 d .
O77 O 0.4635(4) 0.1093(8) 0.1683(3) 0.037(4) Uiso 1 1 d .
O78 O 0.6418(5) -0.3458(9) 0.0210(3) 0.052(5) Uiso 1 1 d .
O79 O 0.6031(5) -0.4793(8) 0.1039(3) 0.048(5) Uiso 1 1 d .
O80 O 0.3783(4) -0.3341(8) 0.0652(3) 0.038(4) Uiso 1 1 d .
O81 O 0.6068(5) 0.1256(8) 0.1598(3) 0.040(4) Uiso 1 1 d .
O82 O 0.6576(5) -0.1818(9) 0.2669(3) 0.049(5) Uiso 1 1 d .
O83 O 0.5047(4) 0.1486(7) 0.1292(2) 0.025(4) Uiso 1 1 d .
O84 O 0.5802(4) -0.4702(8) 0.0818(3) 0.039(4) Uiso 1 1 d .
O85 O 0.6644(4) -0.1084(8) 0.1390(3) 0.036(4) Uiso 1 1 d .
O86 O 0.3207(5) -0.3198(8) 0.0344(3) 0.041(4) Uiso 1 1 d .
O87 O 0.4632(5) -0.5065(9) 0.1024(3) 0.052(5) Uiso 1 1 d .
O88 O 0.2245(5) -0.3621(9) 0.1075(3) 0.047(5) Uiso 1 1 d .
O89 O 0.5693(5) -0.1507(8) 0.1193(3) 0.040(4) Uiso 1 1 d .
O90 O 0.4520(5) -0.3006(9) 0.0150(3) 0.052(5) Uiso 1 1 d .
O91 O 0.6871(5) -0.3885(8) 0.1700(3) 0.046(5) Uiso 1 1 d .
O92 O 0.3959(5) -0.4916(8) 0.0694(3) 0.041(4) Uiso 1 1 d .
O93 O 0.7375(4) -0.2053(7) 0.1516(3) 0.030(4) Uiso 1 1 d .
O94 O 0.7096(5) -0.2885(9) 0.0269(3) 0.058(5) Uiso 1 1 d .
O95 O 0.6083(4) -0.0479(8) 0.0839(3) 0.033(4) Uiso 1 1 d .
O96 O 0.3576(5) -0.0467(8) 0.0912(3) 0.044(5) Uiso 1 1 d .
O97 O 0.6206(5) -0.0755(8) 0.0337(3) 0.045(5) Uiso 1 1 d .
O98 O 0.6855(5) -0.1169(9) 0.2224(3) 0.049(5) Uiso 1 1 d .
O99 O 0.6326(5) -0.3030(8) 0.2367(3) 0.047(5) Uiso 1 1 d .
O100 O 0.7727(4) -0.0719(8) 0.1353(3) 0.036(4) Uiso 1 1 d .
O101 O 0.5158(4) -0.2125(8) 0.1087(3) 0.032(4) Uiso 1 1 d .
O102 O 0.6752(5) 0.1022(9) 0.1821(3) 0.049(5) Uiso 1 1 d .
O103 O 0.5083(5) -0.1975(9) 0.0154(3) 0.056(5) Uiso 1 1 d .
O104 O 0.3875(5) -0.3662(9) 0.0242(3) 0.047(5) Uiso 1 1 d .
O105 O 0.4105(5) -0.4620(8) 0.2222(3) 0.044(5) Uiso 1 1 d .
O106 O 0.6165(5) -0.4607(8) 0.1796(3) 0.043(4) Uiso 1 1 d .
O107 O 0.4495(5) -0.3478(8) 0.0977(3) 0.043(4) Uiso 1 1 d .
O108 O 0.7610(5) -0.0858(10) 0.0645(3) 0.064(6) Uiso 1 1 d .
O109 O 0.4242(5) -0.1531(8) 0.0016(3) 0.040(4) Uiso 1 1 d .
O110 O 0.4016(5) -0.0985(9) 0.0468(3) 0.050(5) Uiso 1 1 d .
O111 O 0.5846(5) -0.0868(9) 0.2522(3) 0.051(5) Uiso 1 1 d .
O112 O 0.1643(4) -0.4248(8) 0.0892(3) 0.036(4) Uiso 1 1 d .
O113 O 0.4765(5) -0.4922(8) 0.1915(3) 0.046(5) Uiso 1 1 d .
O114 O 0.4473(5) 0.0781(9) 0.1017(3) 0.056(5) Uiso 1 1 d .
O115 O 0.3792(5) -0.2374(9) 0.0362(3) 0.047(5) Uiso 1 1 d .
O116 O 0.5733(5) -0.2940(9) 0.0150(3) 0.052(5) Uiso 1 1 d .
O117 O 0.5493(5) 0.1520(8) 0.1256(3) 0.045(5) Uiso 1 1 d .
O118 O 0.7541(5) -0.3554(9) 0.1408(3) 0.050(5) Uiso 1 1 d .
O119 O 0.4819(5) 0.0365(9) 0.0637(3) 0.053(5) Uiso 1 1 d .
O120 O 0.4452(5) -0.0060(9) 0.2243(3) 0.048(5) Uiso 1 1 d .
O121 O 0.4474(5) -0.4319(9) 0.0079(3) 0.059(5) Uiso 1 1 d .
O122 O 0.6453(5) -0.2167(9) 0.0245(3) 0.052(5) Uiso 1 1 d .
O123 O 0.6762(5) -0.4296(8) 0.2195(3) 0.046(5) Uiso 1 1 d .
O124 O 0.6559(5) 0.2265(10) 0.1662(3) 0.062(5) Uiso 1 1 d .
O125 O 0.3165(5) -0.2923(8) 0.1155(3) 0.040(4) Uiso 1 1 d .
O126 O 0.5380(5) -0.5922(8) 0.1043(3) 0.047(5) Uiso 1 1 d .
O127 O 0.5838(5) -0.4129(9) 0.2168(3) 0.050(5) Uiso 1 1 d .
O128 O 0.4917(6) -0.1826(10) 0.1980(4) 0.068(6) Uiso 1 1 d .
O129 O 0.4765(5) -0.1915(9) 0.1604(3) 0.059(5) Uiso 1 1 d .
O130 O 0.5000 -0.1289(14) 0.2500 0.068(8) Uiso 1 2 d S
N1 N 0.5678(8) -0.2824(14) 0.2670(5) 0.077(8) Uiso 1 1 d .
N2 N 0.5838(7) -0.0531(13) 0.2702(5) 0.066(7) Uiso 1 1 d .
N3 N 0.5457(5) -0.2033(10) 0.1211(3) 0.030(5) Uiso 1 1 d .
N4 N 0.5017(8) -0.1680(14) 0.1766(5) 0.074(8) Uiso 1 1 d .

loop_
_atom_site_aniso_label
_atom_site_aniso_U_11
_atom_site_aniso_U_22
_atom_site_aniso_U_33
_atom_site_aniso_U_23
_atom_site_aniso_U_13
_atom_site_aniso_U_12
U1 0.0213(5) 0.0392(6) 0.0359(6) 0.0021(5) 0.0028(4) -0.0007(4)
U2 0.0284(5) 0.0368(6) 0.0313(6) -0.0077(5) 0.0085(5) -0.0053(4)
U3 0.0373(6) 0.0392(6) 0.0387(7) 0.0102(5) 0.0112(5) 0.0048(5)
U4 0.0295(5) 0.0453(6) 0.0309(6) 0.0075(5) 0.0064(5) -0.0052(5)
U5 0.0288(5) 0.0552(7) 0.0228(6) -0.0008(5) -0.0004(4) 0.0052(5)
U6 0.0322(6) 0.0415(6) 0.0304(6) 0.0035(5) 0.0032(5) -0.0160(5)
U7 0.0311(5) 0.0422(6) 0.0328(6) 0.0088(5) -0.0025(5) -0.0103(5)
U8 0.0283(5) 0.0404(6) 0.0293(6) -0.0060(5) 0.0047(5) -0.0098(4)
U9 0.0229(5) 0.0386(6) 0.0334(6) 0.0007(5) 0.0054(4) -0.0075(4)
U10 0.0256(5) 0.0409(6) 0.0362(6) 0.0029(5) -0.0015(5) -0.0091(4)
U11 0.0244(5) 0.0334(6) 0.0317(6) -0.0006(5) 0.0000(4) -0.0060(4)
U12 0.0245(5) 0.0352(6) 0.0322(6) -0.0005(5) 0.0026(4) 0.0013(4)
U13 0.0309(5) 0.0337(6) 0.0374(6) -0.0033(5) 0.0067(5) -0.0038(4)
U14 0.0228(5) 0.0371(6) 0.0381(6) -0.0039(5) 0.0074(4) -0.0057(4)
U15 0.0226(5) 0.0485(6) 0.0313(6) -0.0066(5) -0.0013(4) -0.0007(5)
U16 0.0297(5) 0.0404(6) 0.0347(6) 0.0051(5) -0.0018(5) 0.0042(5)
U17 0.0304(6) 0.0474(6) 0.0331(6) 0.0083(5) -0.0045(5) -0.0115(5)
U18 0.0356(6) 0.0568(7) 0.0228(6) 0.0050(5) -0.0029(5) -0.0176(5)
U19 0.0382(6) 0.0528(7) 0.0214(6) -0.0006(5) 0.0051(5) -0.0211(5)
K1 0.035(3) 0.043(4) 0.044(4) 0.001(3) 0.006(3) -0.011(3)
K2 0.022(3) 0.042(3) 0.030(3) 0.001(3) 0.002(2) -0.008(2)
K3 0.027(3) 0.034(3) 0.031(3) -0.001(3) 0.004(2) -0.007(2)
K4 0.027(3) 0.048(4) 0.041(4) -0.003(3) 0.005(3) -0.012(3)
K5 0.033(3) 0.049(4) 0.036(4) 0.003(3) 0.000(3) -0.014(3)
K6 0.030(3) 0.058(4) 0.026(3) 0.007(3) -0.002(3) -0.017(3)
K7 0.034(3) 0.037(3) 0.032(3) -0.001(3) 0.011(3) -0.002(3)
K8 0.030(3) 0.050(4) 0.042(4) 0.000(3) 0.008(3) 0.003(3)
K9 0.068(4) 0.044(4) 0.027(4) -0.001(3) -0.008(3) 0.006(3)
K10 0.045(4) 0.046(4) 0.036(4) 0.002(3) 0.003(3) -0.005(3)
K11 0.038(3) 0.053(4) 0.035(4) -0.002(3) 0.003(3) 0.000(3)
K12 0.038(4) 0.074(5) 0.053(4) -0.011(4) 0.014(3) -0.026(3)
K13 0.032(3) 0.055(4) 0.064(5) -0.016(3) 0.009(3) -0.011(3)
K14 0.028(3) 0.055(4) 0.046(4) 0.003(3) -0.003(3) -0.003(3)
K15 0.041(4) 0.081(5) 0.070(5) -0.013(4) -0.006(4) 0.001(3)
K16 0.058(4) 0.082(5) 0.054(5) -0.011(4) 0.001(4) -0.013(4)
K17 0.060(5) 0.099(6) 0.079(6) -0.015(5) -0.016(4) -0.018(4)
P1 0.032(4) 0.041(4) 0.035(4) -0.008(3) -0.001(3) -0.003(3)
P2 0.044(4) 0.039(4) 0.036(5) -0.009(4) 0.015(4) -0.004(3)
P3 0.045(4) 0.053(5) 0.029(4) -0.006(4) 0.005(4) -0.015(4)
P5 0.031(4) 0.033(4) 0.040(5) 0.006(3) 0.006(3) -0.008(3)
P6 0.043(4) 0.045(5) 0.037(5) -0.009(4) 0.010(4) -0.019(4)
P8 0.036(4) 0.052(5) 0.035(5) 0.000(4) 0.001(3) -0.018(3)
P9 0.029(4) 0.036(4) 0.044(5) -0.002(3) -0.001(3) -0.015(3)
P10 0.031(4) 0.049(5) 0.030(4) -0.003(4) 0.007(3) -0.003(3)
P11 0.033(4) 0.030(4) 0.031(4) -0.006(3) 0.004(3) -0.009(3)
P12 0.040(4) 0.049(5) 0.029(4) -0.008(4) 0.002(3) -0.009(3)

loop_
_atom_type_symbol
_atom_type_description
_atom_type_scat_dispersion_real
_atom_type_scat_dispersion_imag
_atom_type_scat_source
O O 0.0106 0.0060 'International Tables Vol C Tables 4.2.6.8 and 6.1.1.4'
P P 0.1023 0.0942 'International Tables Vol C Tables 4.2.6.8 and 6.1.1.4'
U U -9.6767 9.6646 'International Tables Vol C Tables 4.2.6.8 and 6.1.1.4'
K K 0.2009 0.2494 'International Tables Vol C Tables 4.2.6.8 and 6.1.1.4'
N N 0.0061 0.0033 'International Tables Vol C Tables 4.2.6.8 and 6.1.1.4'

loop_
_geom_angle_atom_site_label_1
_geom_angle_atom_site_label_2
_geom_angle_atom_site_label_3
_geom_angle
_geom_angle_site_symmetry_1
_geom_angle_site_symmetry_3
O39 U1 O13 176.7(7) . .
O39 U1 O6 87.6(6) . .
O13 U1 O6 94.0(6) . .
O39 U1 O33 90.4(6) . .
O13 U1 O33 89.1(6) . .
O6 U1 O33 158.1(5) . .
O39 U1 O120 88.5(7) . .
O13 U1 O120 88.2(6) . .
O6 U1 O120 124.5(6) . .
O33 U1 O120 77.1(6) . .
O39 U1 O77 89.1(6) . .
O13 U1 O77 92.5(6) . .
O6 U1 O77 121.9(5) . .
O33 U1 O77 36.3(5) . .
O120 U1 O77 113.4(5) . .
O39 U1 O7 89.3(6) . .
O13 U1 O7 93.8(6) . .
O6 U1 O7 37.8(5) . .
O33 U1 O7 120.5(5) . .
O120 U1 O7 162.3(5) . .
O77 U1 O7 84.2(5) . .
O39 U1 O2 93.1(6) . .
O13 U1 O2 84.7(6) . .
O6 U1 O2 71.0(5) . .
O33 U1 O2 130.8(5) . .
O120 U1 O2 54.0(5) . .
O77 U1 O2 167.0(5) . .
O7 U1 O2 108.6(5) . .
O39 U1 N2 89.5(7) . 2_655
O13 U1 N2 87.4(7) . 2_655
O6 U1 N2 97.4(6) . 2_655
O33 U1 N2 104.3(6) . 2_655
O120 U1 N2 27.2(6) . 2_655
O77 U1 N2 140.6(6) . 2_655
O7 U1 N2 135.2(6) . 2_655
O2 U1 N2 26.9(5) . 2_655
O39 U1 K6 152.9(6) . .
O13 U1 K6 30.1(5) . .
O6 U1 K6 90.3(4) . .
O33 U1 K6 81.6(4) . .
O120 U1 K6 114.5(4) . .
O77 U1 K6 69.2(4) . .
O7 U1 K6 73.0(3) . .
O2 U1 K6 111.7(3) . .
N2 U1 K6 117.6(5) 2_655 .
O39 U1 K14 134.3(5) . .
O13 U1 K14 44.7(5) . .
O6 U1 K14 63.6(4) . .
O33 U1 K14 129.4(4) . .
O120 U1 K14 81.2(4) . .
O77 U1 K14 135.8(4) . .
O7 U1 K14 87.8(3) . .
O2 U1 K14 45.6(3) . .
N2 U1 K14 62.4(5) 2_655 .
K6 U1 K14 66.89(11) . .
O39 U1 K9 124.8(5) . .
O13 U1 K9 52.7(5) . .
O6 U1 K9 142.1(4) . .
O33 U1 K9 52.7(4) . .
O120 U1 K9 48.4(4) . .
O77 U1 K9 81.6(4) . .
O7 U1 K9 142.5(3) . .
O2 U1 K9 86.7(3) . .
N2 U1 K9 67.2(5) 2_655 .
K6 U1 K9 69.54(11) . .
K14 U1 K9 78.86(11) . .
O67 U2 O61 177.4(7) . .
O67 U2 O10 92.1(6) . .
O61 U2 O10 86.3(6) . .
O67 U2 O29 90.6(6) . .
O61 U2 O29 91.1(6) . .
O10 U2 O29 176.3(5) . .
O67 U2 O84 89.6(6) . .
O61 U2 O84 91.7(6) . .
O10 U2 O84 68.6(5) . .
O29 U2 O84 108.9(5) . .
O67 U2 O9 89.9(5) . .
O61 U2 O9 90.3(6) . .
O10 U2 O9 145.3(5) . .
O29 U2 O9 37.2(5) . .
O84 U2 O9 146.2(5) . .
O67 U2 O57 91.2(6) . .
O61 U2 O57 86.4(6) . .
O10 U2 O57 74.9(5) . .
O29 U2 O57 107.6(5) . .
O84 U2 O57 143.5(5) . .
O9 U2 O57 70.4(5) . .
O67 U2 O79 92.0(6) . .
O61 U2 O79 90.4(6) . .
O10 U2 O79 104.0(5) . .
O29 U2 O79 73.3(5) . .
O84 U2 O79 35.7(5) . .
O9 U2 O79 110.5(5) . .
O57 U2 O79 176.7(5) . .
O67 U2 K7 135.8(5) . .
O61 U2 K7 46.7(5) . .
O10 U2 K7 121.4(4) . .
O29 U2 K7 55.0(4) . .
O84 U2 K7 78.7(4) . .
O9 U2 K7 78.3(3) . .
O57 U2 K7 122.9(4) . .
O79 U2 K7 54.8(4) . .
O67 U2 K1 133.1(4) . .
O61 U2 K1 45.2(5) . .
O10 U2 K1 93.4(4) . .
O29 U2 K1 86.6(4) . .
O84 U2 K1 135.3(4) . .
O9 U2 K1 61.3(3) . .
O57 U2 K1 46.1(4) . .
O79 U2 K1 131.2(4) . .
K7 U2 K1 77.10(12) . .
O67 U2 K4 133.5(5) . .
O61 U2 K4 45.6(5) . .
O10 U2 K4 44.2(4) . .
O29 U2 K4 132.4(4) . .
O84 U2 K4 63.2(4) . .
O9 U2 K4 133.9(3) . .
O57 U2 K4 90.9(3) . .
O79 U2 K4 86.3(4) . .
K7 U2 K4 77.96(12) . .
K1 U2 K4 75.27(11) . .
O66 U3 O32 178.3(8) . .
O66 U3 O106 88.9(6) . .
O32 U3 O106 90.7(6) . .
O66 U3 O22 91.7(6) . .
O32 U3 O22 89.8(6) . .
O106 U3 O22 71.1(5) . .
O66 U3 O68 89.8(6) . .
O32 U3 O68 89.4(6) . .
O106 U3 O68 141.3(5) . .
O22 U3 O68 147.5(5) . .
O66 U3 O113 91.0(6) . .
O32 U3 O113 89.3(6) . .
O106 U3 O113 178.5(6) . .
O22 U3 O113 110.4(5) . .
O68 U3 O113 37.2(5) . .
O66 U3 O21 89.5(6) . .
O32 U3 O21 92.2(6) . .
O106 U3 O21 107.1(5) . .
O22 U3 O21 36.1(5) . .
O68 U3 O21 111.6(5) . .
O113 U3 O21 74.4(5) . .
O66 U3 O127 85.2(6) . .
O32 U3 O127 93.2(7) . .
O106 U3 O127 65.5(6) . .
O22 U3 O127 136.5(5) . .
O68 U3 O127 75.9(5) . .
O113 U3 O127 113.0(6) . .
O21 U3 O127 170.8(5) . .
O66 U3 K7 45.9(5) . .
O32 U3 K7 134.6(5) . .
O106 U3 K7 50.4(4) . .
O22 U3 K7 58.9(4) . .
O68 U3 K7 134.9(4) . .
O113 U3 K7 130.2(4) . .
O21 U3 K7 80.7(4) . .
O127 U3 K7 90.2(4) . .
O66 U3 K11 50.0(5) . .
O32 U3 K11 128.4(6) . .
O106 U3 K11 94.3(4) . .
O22 U3 K11 140.0(4) . .
O68 U3 K11 57.0(4) . .
O113 U3 K11 84.5(4) . .
O21 U3 K11 134.1(4) . .
O127 U3 K11 44.9(4) . .
K7 U3 K11 82.85(12) . .
O66 U3 U16 75.2(5) . .
O32 U3 U16 103.6(5) . .
O106 U3 U16 33.6(4) . .
O22 U3 U16 102.2(3) . .
O68 U3 U16 109.5(4) . .
O113 U3 U16 145.0(4) . .
O21 U3 U16 135.9(4) . .
O127 U3 U16 35.3(4) . .
K7 U3 U16 58.79(8) . .
K11 U3 U16 61.81(8) . .
O66 U3 K2 25.2(5) . .
O32 U3 K2 156.2(5) . .
O106 U3 K2 107.2(4) . .
O22 U3 K2 81.6(4) . .
O68 U3 K2 86.1(4) . .
O113 U3 K2 73.2(4) . .
O21 U3 K2 67.9(4) . .
O127 U3 K2 108.4(4) . .
K7 U3 K2 57.53(10) . .
K11 U3 K2 67.14(11) . .
U16 U3 K2 99.94(7) . .
O26 U4 O105 175.2(7) . .
O26 U4 O113 92.1(6) . .
O105 U4 O113 89.4(6) . .
O26 U4 O31 91.6(6) . .
O105 U4 O31 91.5(6) . .
O113 U4 O31 119.9(6) . .
O26 U4 O75 89.7(6) . .
O105 U4 O75 94.9(6) . .
O113 U4 O75 84.2(5) . .
O31 U4 O75 35.9(5) . .
O26 U4 O68 90.9(6) . .
O105 U4 O68 87.5(6) . .
O113 U4 O68 37.9(5) . .
O31 U4 O68 157.8(5) . .
O75 U4 O68 122.1(5) . .
O26 U4 O76 85.4(6) . .
O105 U4 O76 89.9(6) . .
O113 U4 O76 113.8(6) . .
O31 U4 O76 126.3(6) . .
O75 U4 O76 161.4(5) . .
O68 U4 O76 75.9(5) . .
O26 U4 O65 82.7(6) . .
O105 U4 O65 94.9(6) . .
O113 U4 O65 167.0(5) . .
O31 U4 O65 72.3(5) . .
O75 U4 O65 107.5(5) . .
O68 U4 O65 129.9(5) . .
O76 U4 O65 54.1(5) . .
O26 U4 N1 81.1(7) . 2_655
O105 U4 N1 94.8(7) . 2_655
O113 U4 N1 139.5(7) . 2_655
O31 U4 N1 100.2(7) . 2_655
O75 U4 N1 135.1(6) . 2_655
O68 U4 N1 102.0(6) . 2_655
O76 U4 N1 26.4(6) . 2_655
O65 U4 N1 27.9(6) . 2_655
O26 U4 K11 51.4(4) . .
O105 U4 K11 124.4(5) . .
O113 U4 K11 84.4(4) . .
O31 U4 K11 138.2(4) . .
O75 U4 K11 138.8(4) . .
O68 U4 K11 56.0(4) . .
O76 U4 K11 45.0(4) . .
O65 U4 K11 83.1(4) . .
N1 U4 K11 60.2(5) 2_655 .
O26 U4 K2 23.4(5) . .
O105 U4 K2 161.0(5) . .
O113 U4 K2 77.2(4) . .
O31 U4 K2 83.7(4) . .
O75 U4 K2 70.6(4) . .
O68 U4 K2 90.0(4) . .
O76 U4 K2 107.8(4) . .
O65 U4 K2 101.1(4) . .
N1 U4 K2 104.1(5) 2_655 .
K11 U4 K2 68.34(11) . .
O26 U4 K17 109.4(4) . .
O105 U4 K17 70.5(5) . .
O113 U4 K17 153.3(4) . .
O31 U4 K17 46.3(4) . .
O75 U4 K17 80.3(4) . .
O68 U4 K17 150.6(4) . .
O76 U4 K17 84.5(4) . .
O65 U4 K17 38.5(4) . .
N1 U4 K17 62.2(5) 2_655 .
K11 U4 K17 121.28(13) . .
K2 U4 K17 117.08(13) . .
O37 U5 O82 176.9(7) . .
O37 U5 O45 95.5(6) . .
O82 U5 O45 84.8(6) . .
O37 U5 O53 84.2(6) . .
O82 U5 O53 93.5(7) . .
O45 U5 O53 140.8(5) . .
O37 U5 O99 91.1(6) . .
O82 U5 O99 90.2(7) . .
O45 U5 O99 149.5(5) . .
O53 U5 O99 69.5(5) . .
O37 U5 O46 91.7(6) . .
O82 U5 O46 91.0(7) . .
O45 U5 O46 112.0(5) . .
O53 U5 O46 107.2(5) . .
O99 U5 O46 37.9(5) . .
O37 U5 O98 91.0(6) . .
O82 U5 O98 91.0(7) . .
O45 U5 O98 36.0(5) . .
O53 U5 O98 174.0(6) . .
O99 U5 O98 114.4(6) . .
O46 U5 O98 76.5(5) . .
O37 U5 O111 82.9(7) . .
O82 U5 O111 94.4(7) . .
O45 U5 O111 71.4(5) . .
O53 U5 O111 69.7(5) . .
O99 U5 O111 139.1(6) . .
O46 U5 O111 173.9(6) . .
O98 U5 O111 106.2(6) . .
O37 U5 K17 138.9(5) . 2_655
O82 U5 K17 42.4(5) . 2_655
O45 U5 K17 119.8(4) . 2_655
O53 U5 K17 80.7(4) . 2_655
O99 U5 K17 47.9(4) . 2_655
O46 U5 K17 57.5(4) . 2_655
O98 U5 K17 105.3(4) . 2_655
O111 U5 K17 125.8(4) . 2_655
O37 U5 K11 49.3(5) . .
O82 U5 K11 129.6(5) . .
O45 U5 K11 142.9(4) . .
O53 U5 K11 42.1(4) . .
O99 U5 K11 57.1(4) . .
O46 U5 K11 84.2(4) . .
O98 U5 K11 135.3(4) . .
O111 U5 K11 90.2(4) . .
K17 U5 K11 97.15(14) 2_655 .
O37 U5 K15 146.1(5) . .
O82 U5 K15 33.1(5) . .
O45 U5 K15 53.8(4) . .
O53 U5 K15 109.8(4) . .
O99 U5 K15 122.6(4) . .
O46 U5 K15 111.9(4) . .
O98 U5 K15 72.4(4) . .
O111 U5 K15 74.1(4) . .
K17 U5 K15 74.89(15) 2_655 .
K11 U5 K15 151.90(13) . .
O37 U5 K9 42.7(5) . .
O82 U5 K9 134.7(5) . .
O45 U5 K9 77.1(4) . .
O53 U5 K9 76.6(4) . .
O99 U5 K9 125.0(4) . .
O46 U5 K9 134.3(4) . .
O98 U5 K9 97.4(4) . .
O111 U5 K9 40.5(4) . .
K17 U5 K9 156.93(14) 2_655 .
K11 U5 K9 68.52(11) . .
K15 U5 K9 108.90(12) . .
O95 U6 O55 179.0(7) . .
O95 U6 O97 90.9(6) . .
O55 U6 O97 90.1(6) . .
O95 U6 O18 92.1(6) . .
O55 U6 O18 87.8(6) . .
O97 U6 O18 108.8(5) . .
O95 U6 O112 90.2(6) . 3
O55 U6 O112 88.9(6) . 3
O97 U6 O112 144.5(5) . 3
O18 U6 O112 106.6(5) . 3
O95 U6 O62 89.8(6) . .
O55 U6 O62 89.6(6) . .
O97 U6 O62 147.4(5) . .
O18 U6 O62 38.6(5) . .
O112 U6 O62 68.1(5) 3 .
O95 U6 O59 87.9(6) . .
O55 U6 O59 92.9(6) . .
O97 U6 O59 37.1(5) . .
O18 U6 O59 72.0(5) . .
O112 U6 O59 177.6(5) 3 .
O62 U6 O59 110.4(5) . .
O95 U6 O27 91.6(6) . .
O55 U6 O27 88.6(6) . .
O97 U6 O27 69.2(5) . .
O18 U6 O27 175.8(5) . .
O112 U6 O27 75.3(5) 3 .
O62 U6 O27 143.4(5) . .
O59 U6 O27 106.2(5) . .
O95 U6 K5 44.3(5) . .
O55 U6 K5 136.2(5) . .
O97 U6 K5 75.4(4) . .
O18 U6 K5 59.9(4) . .
O112 U6 K5 126.3(4) 3 .
O62 U6 K5 82.5(4) . .
O59 U6 K5 51.3(4) . .
O27 U6 K5 122.1(4) . .
O95 U6 K8 41.7(5) . .
O55 U6 K8 137.4(5) . .
O97 U6 K8 132.1(4) . .
O18 U6 K8 84.2(4) . .
O112 U6 K8 54.2(4) 3 .
O62 U6 K8 59.3(4) . .
O59 U6 K8 123.5(4) . .
O27 U6 K8 99.9(4) . .
K5 U6 K8 72.30(11) . .
O95 U6 K1 32.5(5) . .
O55 U6 K1 148.0(5) . .
O97 U6 K1 68.9(4) . .
O18 U6 K1 121.1(4) . .
O112 U6 K1 94.8(4) 3 .
O62 U6 K1 121.3(4) . .
O59 U6 K1 84.5(4) . .
O27 U6 K1 62.0(4) . .
K5 U6 K1 63.11(11) . .
K8 U6 K1 65.26(11) . .
O50 U7 O40 177.1(7) . .
O50 U7 O119 91.6(6) . .
O40 U7 O119 87.6(6) . .
O50 U7 O117 92.0(6) . .
O40 U7 O117 89.1(6) . .
O119 U7 O117 173.9(6) . .
O50 U7 O83 88.5(6) . .
O40 U7 O83 94.0(6) . .
O119 U7 O83 138.0(5) . .
O117 U7 O83 37.2(5) . .
O50 U7 O18 89.0(6) . .
O40 U7 O18 88.2(6) . .
O119 U7 O18 67.7(6) . .
O117 U7 O18 117.3(5) . .
O83 U7 O18 154.2(5) . .
O50 U7 O62 90.1(6) . .
O40 U7 O62 87.5(6) . .
O119 U7 O62 105.8(6) . .
O117 U7 O62 79.2(5) . .
O83 U7 O62 116.2(5) . .
O18 U7 O62 38.2(5) . .
O50 U7 O114 91.8(6) . .
O40 U7 O114 90.5(6) . .
O119 U7 O114 67.2(6) . .
O117 U7 O114 107.7(6) . .
O83 U7 O114 70.8(5) . .
O18 U7 O114 134.9(6) . .
O62 U7 O114 172.8(6) . .
O50 U7 K5 137.8(5) . .
O40 U7 K5 40.5(4) . .
O119 U7 K5 50.1(4) . .
O117 U7 K5 128.0(4) . .
O83 U7 K5 130.7(3) . .
O18 U7 K5 62.7(4) . .
O62 U7 K5 85.5(4) . .
O114 U7 K5 88.4(4) . .
O50 U7 U17 99.9(5) . .
O40 U7 U17 80.9(4) . .
O119 U7 U17 33.1(4) . .
O117 U7 U17 141.1(4) . .
O83 U7 U17 105.8(3) . .
O18 U7 U17 100.0(4) . .
O62 U7 U17 137.1(4) . .
O114 U7 U17 35.7(4) . .
K5 U7 U17 59.34(8) . .
O50 U7 K8 136.9(5) . .
O40 U7 K8 42.3(4) . .
O119 U7 K8 122.9(4) . .
O117 U7 K8 56.5(4) . .
O83 U7 K8 82.0(3) . .
O18 U7 K8 82.4(4) . .
O62 U7 K8 58.2(4) . .
O114 U7 K8 123.5(4) . .
K5 U7 K8 73.16(11) . .
U17 U7 K8 123.25(8) . .
O50 U7 K6 149.6(5) . .
O40 U7 K6 33.0(4) . .
O119 U7 K6 84.5(4) . .
O117 U7 K6 89.9(4) . .
O83 U7 K6 75.0(3) . .
O18 U7 K6 116.9(4) . .
O62 U7 K6 120.0(4) . .
O114 U7 K6 58.9(4) . .
K5 U7 K6 56.30(11) . .
U17 U7 K6 61.94(7) . .
K8 U7 K6 66.72(11) . .
O107 U8 O92 178.6(7) . .
O107 U8 O16 94.5(6) . .
O92 U8 O16 86.4(6) . .
O107 U8 O54 86.4(6) . .
O92 U8 O54 93.5(6) . .
O16 U8 O54 142.1(5) . .
O107 U8 O87 92.9(6) . .
O92 U8 O87 85.9(6) . .
O16 U8 O87 108.8(6) . .
O54 U8 O87 109.0(6) . .
O107 U8 O80 89.1(6) . .
O92 U8 O80 92.1(6) . .
O16 U8 O80 68.8(5) . .
O54 U8 O80 73.4(5) . .
O87 U8 O80 177.0(5) . .
O107 U8 O52 91.9(6) . .
O92 U8 O52 88.2(6) . .
O16 U8 O52 36.2(5) . .
O54 U8 O52 177.5(5) . .
O87 U8 O52 72.9(5) . .
O80 U8 O52 104.8(5) . .
O107 U8 O74 89.9(6) . .
O92 U8 O74 88.8(6) . .
O16 U8 O74 146.1(5) . .
O54 U8 O74 71.6(5) . .
O87 U8 O74 37.3(5) . .
O80 U8 O74 145.0(5) . .
O52 U8 O74 110.2(5) . .
O107 U8 K4 45.3(5) . .
O92 U8 K4 134.0(5) . .
O16 U8 K4 138.0(4) . .
O54 U8 K4 46.2(4) . .
O87 U8 K4 88.4(4) . .
O80 U8 K4 94.6(4) . .
O52 U8 K4 133.0(4) . .
O74 U8 K4 61.3(4) . .
O107 U8 K10 44.3(5) . .
O92 U8 K10 137.1(5) . .
O16 U8 K10 69.3(4) . .
O54 U8 K10 86.1(4) . .
O87 U8 K10 134.6(4) . .
O80 U8 K10 46.7(4) . .
O52 U8 K10 91.4(4) . .
O74 U8 K10 130.8(4) . .
K4 U8 K10 71.54(11) . .
O107 U8 K2 26.6(5) . .
O92 U8 K2 152.7(5) . .
O16 U8 K2 84.9(4) . .
O54 U8 K2 109.1(4) . .
O87 U8 K2 72.7(4) . .
O80 U8 K2 108.5(4) . .
O52 U8 K2 69.8(4) . .
O74 U8 K2 84.2(4) . .
K4 U8 K2 63.51(11) . .
K10 U8 K2 61.94(11) . .
O107 U8 K12 110.9(5) . .
O92 U8 K12 70.4(5) . .
O16 U8 K12 35.1(4) . .
O54 U8 K12 110.0(4) . .
O87 U8 K12 135.1(4) . .
O80 U8 K12 41.9(4) . .
O52 U8 K12 69.0(4) . .
O74 U8 K12 159.1(4) . .
K4 U8 K12 135.44(12) . .
K10 U8 K12 69.57(11) . .
K2 U8 K12 113.55(11) . .
O17 U9 O8 178.6(7) . .
O17 U9 O31 85.9(6) . .
O8 U9 O31 93.2(6) . .
O17 U9 O16 88.4(6) . .
O8 U9 O16 92.9(6) . .
O31 U9 O16 146.0(5) . .
O17 U9 O75 86.2(6) . .
O8 U9 O75 93.7(6) . .
O31 U9 O75 35.8(5) . .
O16 U9 O75 110.5(5) . .
O17 U9 O15 88.7(6) . .
O8 U9 O15 90.0(6) . .
O31 U9 O15 70.5(6) . .
O16 U9 O15 142.8(6) . .
O75 U9 O15 106.3(5) . .
O17 U9 O125 89.2(6) . .
O8 U9 O125 90.9(6) . .
O31 U9 O125 144.4(5) . .
O16 U9 O125 68.8(5) . .
O75 U9 O125 175.4(5) . .
O15 U9 O125 74.1(6) . .
O17 U9 O52 88.6(6) . .
O8 U9 O52 92.7(6) . .
O31 U9 O52 110.3(5) . .
O16 U9 O52 36.1(5) . .
O75 U9 O52 74.5(5) . .
O15 U9 O52 177.2(5) . .
O125 U9 O52 104.9(5) . .
O17 U9 K13 36.9(5) . .
O8 U9 K13 142.1(5) . .
O31 U9 K13 88.2(4) . .
O16 U9 K13 106.7(4) . .
O75 U9 K13 108.6(4) . .
O15 U9 K13 54.9(4) . .
O125 U9 K13 67.7(4) . .
O52 U9 K13 122.3(4) . .
O17 U9 K2 151.4(5) . .
O8 U9 K2 29.3(5) . .
O31 U9 K2 84.6(4) . .
O16 U9 K2 84.6(4) . .
O75 U9 K2 70.6(3) . .
O15 U9 K2 113.1(4) . .
O125 U9 K2 113.7(4) . .
O52 U9 K2 69.7(4) . .
K13 U9 K2 167.76(11) . .
O17 U9 K12 71.0(5) . .
O8 U9 K12 109.8(5) . .
O31 U9 K12 156.8(4) . .
O16 U9 K12 38.6(4) . .
O75 U9 K12 139.3(4) . .
O15 U9 K12 106.3(4) . .
O125 U9 K12 37.7(4) . .
O52 U9 K12 71.8(4) . .
K13 U9 K12 72.49(12) . .
K2 U9 K12 116.53(10) . .
O17 U9 K14 135.4(5) . .
O8 U9 K14 43.2(5) . .
O31 U9 K14 64.5(4) . .
O16 U9 K14 134.7(4) . .
O75 U9 K14 87.4(4) . .
O15 U9 K14 51.3(4) . .
O125 U9 K14 96.3(4) . .
O52 U9 K14 131.5(4) . .
K13 U9 K14 106.04(11) . .
K2 U9 K14 61.88(10) . .
K12 U9 K14 132.42(12) . .
O70 U10 O51 177.6(7) . .
O70 U10 O71 91.8(6) . .
O51 U10 O71 85.8(6) . .
O70 U10 O41 87.0(6) . .
O51 U10 O41 93.2(6) . .
O71 U10 O41 107.3(6) . .
O70 U10 O6 86.9(6) . .
O51 U10 O6 95.3(6) . .
O71 U10 O6 145.6(5) . .
O41 U10 O6 107.0(5) . .
O70 U10 O96 89.4(7) . .
O51 U10 O96 89.4(6) . .
O71 U10 O96 70.4(6) . .
O41 U10 O96 36.9(5) . .
O6 U10 O96 143.9(5) . .
O70 U10 O7 90.4(6) . .
O51 U10 O7 92.0(6) . .
O71 U10 O7 176.6(5) . .
O41 U10 O7 70.2(5) . .
O6 U10 O7 37.2(5) . .
O96 U10 O7 107.0(5) . .
O70 U10 O60 93.5(6) . .
O51 U10 O60 86.5(6) . .
O71 U10 O60 76.3(5) . .
O41 U10 O60 176.4(6) . .
O6 U10 O60 69.5(5) . .
O96 U10 O60 146.6(5) . .
O7 U10 O60 106.2(5) . .
O70 U10 K10 133.2(5) . .
O51 U10 K10 44.5(5) . .
O71 U10 K10 46.1(4) . .
O41 U10 K10 87.9(4) . .
O6 U10 K10 138.6(4) . .
O96 U10 K10 61.0(4) . .
O7 U10 K10 130.8(3) . .
O60 U10 K10 94.3(4) . .
O70 U10 K14 131.1(5) . .
O51 U10 K14 49.6(5) . .
O71 U10 K14 91.5(4) . .
O41 U10 K14 137.6(4) . .
O6 U10 K14 64.7(4) . .
O96 U10 K14 137.0(4) . .
O7 U10 K14 89.1(3) . .
O60 U10 K14 40.7(4) . .
K10 U10 K14 78.17(12) . .
O70 U10 K6 153.8(5) . .
O51 U10 K6 27.9(5) . .
O71 U10 K6 109.8(4) . .
O41 U10 K6 72.9(4) . .
O6 U10 K6 83.3(4) . .
O96 U10 K6 84.5(4) . .
O7 U10 K6 67.4(3) . .
O60 U10 K6 105.6(4) . .
K10 U10 K6 64.15(11) . .
K14 U10 K6 64.95(10) . .
O72 U11 O12 177.8(7) . .
O72 U11 O56 89.4(6) . .
O12 U11 O56 88.4(6) . .
O72 U11 O83 90.5(6) . .
O12 U11 O83 91.7(6) . .
O56 U11 O83 177.8(5) . .
O72 U11 O33 89.3(6) . .
O12 U11 O33 90.6(6) . .
O56 U11 O33 70.7(5) . .
O83 U11 O33 107.1(5) . .
O72 U11 O81 90.5(6) . .
O12 U11 O81 88.4(6) . .
O56 U11 O81 77.9(5) . .
O83 U11 O81 104.3(5) . .
O33 U11 O81 148.6(5) . .
O72 U11 O77 90.0(6) . .
O12 U11 O77 91.2(6) . .
O56 U11 O77 106.7(5) . .
O83 U11 O77 71.1(5) . .
O33 U11 O77 36.0(5) . .
O81 U11 O77 175.4(5) . .
O72 U11 O117 91.7(6) . .
O12 U11 O117 89.7(6) . .
O56 U11 O117 146.2(5) . .
O83 U11 O117 36.0(5) . .
O33 U11 O117 143.1(5) . .
O81 U11 O117 68.3(5) . .
O77 U11 O117 107.1(5) . .
O72 U11 K8 132.7(5) . .
O12 U11 K8 47.0(4) . .
O56 U11 K8 95.4(4) . .
O83 U11 K8 86.3(3) . .
O33 U11 K8 136.6(4) . .
O81 U11 K8 45.4(4) . .
O77 U11 K8 132.4(4) . .
O117 U11 K8 60.1(4) . .
O72 U11 K9 121.9(5) . .
O12 U11 K9 56.4(5) . .
O56 U11 K9 39.1(4) . .
O83 U11 K9 139.8(3) . .
O33 U11 K9 55.6(4) . .
O81 U11 K9 99.0(4) . .
O77 U11 K9 84.7(4) . .
O117 U11 K9 144.9(4) . .
K8 U11 K9 87.24(12) . .
O72 U11 K6 153.5(5) . .
O12 U11 K6 28.4(4) . .
O56 U11 K6 108.0(4) . .
O83 U11 K6 71.3(3) . .
O33 U11 K6 78.5(4) . .
O81 U11 K6 112.2(4) . .
O77 U11 K6 66.3(4) . .
O117 U11 K6 84.7(4) . .
K8 U11 K6 66.92(11) . .
K9 U11 K6 69.66(11) . .
O48 U12 O118 178.0(7) . .
O48 U12 O63 90.2(6) . .
O118 U12 O63 91.6(7) . .
O48 U12 O91 93.2(6) . .
O118 U12 O91 87.8(7) . .
O63 U12 O91 38.2(5) . .
O48 U12 O93 90.7(5) . .
O118 U12 O93 90.2(6) . .
O63 U12 O93 81.6(5) . .
O91 U12 O93 119.6(5) . .
O48 U12 O47 89.4(5) . .
O118 U12 O47 90.2(6) . .
O63 U12 O47 119.8(5) . .
O91 U12 O47 157.8(5) . .
O93 U12 O47 38.3(5) . .
O48 U12 O9 88.4(5) . .
O118 U12 O9 89.7(6) . .
O63 U12 O9 158.0(5) . .
O91 U12 O9 120.0(5) . .
O93 U12 O9 120.4(5) . .
O47 U12 O9 82.1(5) . .
O48 U12 O29 87.8(5) . .
O118 U12 O29 90.7(6) . .
O63 U12 O29 121.5(5) . .
O91 U12 O29 83.5(5) . .
O93 U12 O29 156.9(5) . .
O47 U12 O29 118.6(5) . .
O9 U12 O29 36.5(5) . .
O48 U12 K7 44.5(4) . .
O118 U12 K7 135.1(5) . .
O63 U12 K7 84.6(4) . .
O91 U12 K7 62.3(4) . .
O93 U12 K7 133.0(4) . .
O47 U12 K7 130.0(3) . .
O9 U12 K7 79.1(3) . .
O29 U12 K7 55.4(4) . .
O48 U12 K1 45.7(4) . .
O118 U12 K1 132.7(5) . .
O63 U12 K1 133.4(4) . .
O91 U12 K1 134.8(4) . .
O93 U12 K1 84.4(4) . .
O47 U12 K1 58.1(3) . .
O9 U12 K1 54.8(3) . .
O29 U12 K1 78.0(4) . .
K7 U12 K1 73.30(11) . .
O48 U12 K3 23.9(4) . .
O118 U12 K3 158.0(5) . .
O63 U12 K3 70.9(4) . .
O91 U12 K3 86.4(4) . .
O93 U12 K3 74.4(3) . .
O47 U12 K3 87.2(3) . .
O9 U12 K3 111.6(3) . .
O29 U12 K3 109.7(3) . .
K7 U12 K3 58.58(10) . .
K1 U12 K3 62.49(10) . .
O126 U13 O5 177.8(7) . .
O126 U13 O79 93.4(6) . .
O5 U13 O79 88.2(6) . .
O126 U13 O22 89.3(6) . .
O5 U13 O22 92.6(6) . .
O79 U13 O22 80.3(5) . .
O126 U13 O21 89.3(7) . .
O5 U13 O21 91.4(6) . .
O79 U13 O21 117.1(6) . .
O22 U13 O21 36.9(5) . .
O126 U13 O74 91.0(6) . .
O5 U13 O74 86.8(6) . .
O79 U13 O74 119.1(6) . .
O22 U13 O74 160.5(5) . .
O21 U13 O74 123.6(5) . .
O126 U13 O84 92.0(6) . .
O5 U13 O84 88.3(6) . .
O79 U13 O84 36.2(5) . .
O22 U13 O84 116.4(5) . .
O21 U13 O84 153.3(5) . .
O74 U13 O84 83.0(5) . .
O126 U13 O87 88.9(6) . .
O5 U13 O87 89.1(6) . .
O79 U13 O87 156.9(6) . .
O22 U13 O87 122.8(5) . .
O21 U13 O87 85.9(6) . .
O74 U13 O87 37.7(5) . .
O84 U13 O87 120.8(6) . .
O126 U13 K7 136.6(5) . .
O5 U13 K7 45.6(4) . .
O79 U13 K7 55.2(4) . .
O22 U13 K7 59.1(4) . .
O21 U13 K7 81.9(4) . .
O74 U13 K7 129.0(4) . .
O84 U13 K7 78.9(4) . .
O87 U13 K7 132.2(4) . .
O126 U13 K2 154.5(5) . .
O5 U13 K2 24.7(4) . .
O79 U13 K2 110.5(4) . .
O22 U13 K2 86.1(4) . .
O21 U13 K2 72.2(4) . .
O74 U13 K2 85.2(4) . .
O84 U13 K2 112.4(4) . .
O87 U13 K2 72.8(4) . .
K7 U13 K2 59.45(10) . .
O126 U13 K4 134.6(5) . .
O5 U13 K4 44.0(5) . .
O79 U13 K4 81.0(4) . .
O22 U13 K4 132.9(4) . .
O21 U13 K4 133.3(4) . .
O74 U13 K4 55.4(4) . .
O84 U13 K4 57.8(4) . .
O87 U13 K4 81.1(4) . .
K7 U13 K4 74.73(11) . .
K2 U13 K4 61.14(10) . .
O85 U14 O100 176.3(7) . .
O85 U14 O34 86.0(6) . 3
O100 U14 O34 92.8(6) . 3
O85 U14 O3 85.2(6) . .
O100 U14 O3 91.0(6) . .
O34 U14 O3 75.5(5) 3 .
O85 U14 O93 93.7(6) . .
O100 U14 O93 87.6(6) . .
O34 U14 O93 179.5(6) 3 .
O3 U14 O93 104.9(5) . .
O85 U14 O58 95.1(6) . .
O100 U14 O58 87.7(6) . .
O34 U14 O58 69.8(6) 3 .
O3 U14 O58 145.2(5) . .
O93 U14 O58 109.8(5) . .
O85 U14 O42 89.7(6) . .
O100 U14 O42 94.0(6) . .
O34 U14 O42 105.2(5) 3 .
O3 U14 O42 174.9(5) . .
O93 U14 O42 74.3(5) . .
O58 U14 O42 36.4(5) . .
O85 U14 O47 92.9(6) . .
O100 U14 O47 86.0(6) . .
O34 U14 O47 143.2(5) 3 .
O3 U14 O47 67.7(5) . .
O93 U14 O47 37.2(5) . .
O58 U14 O47 146.6(5) . .
O42 U14 O47 111.5(5) . .
O85 U14 K8 40.1(5) . .
O100 U14 K8 138.9(5) . .
O34 U14 K8 46.2(4) 3 .
O3 U14 K8 81.6(4) . .
O93 U14 K8 133.4(3) . .
O58 U14 K8 76.8(4) . .
O42 U14 K8 95.2(4) . .
O47 U14 K8 126.6(3) . .
O85 U14 K1 48.1(5) . .
O100 U14 K1 128.5(5) . .
O34 U14 K1 92.4(4) 3 .
O3 U14 K1 41.6(4) . .
O93 U14 K1 87.7(4) . .
O58 U14 K1 141.2(4) . .
O42 U14 K1 133.4(4) . .
O47 U14 K1 61.4(3) . .
K8 U14 K1 66.63(11) . .
O85 U14 K3 24.3(5) . .
O100 U14 K3 158.9(5) . .
O34 U14 K3 103.8(4) 3 .
O3 U14 K3 105.5(4) . .
O93 U14 K3 75.8(3) . .
O58 U14 K3 85.9(4) . .
O42 U14 K3 69.3(4) . .
O47 U14 K3 88.4(3) . .
K8 U14 K3 58.38(11) . .
K1 U14 K3 64.59(10) . .
O85 U14 K13 109.4(5) . 3
O100 U14 K13 71.4(5) . 3
O34 U14 K13 40.0(4) 3 3
O3 U14 K13 109.2(4) . 3
O93 U14 K13 139.9(4) . 3
O58 U14 K13 38.2(4) . 3
O42 U14 K13 73.5(4) . 3
O47 U14 K13 157.3(3) . 3
K8 U14 K13 73.05(11) . 3
K1 U14 K13 132.15(12) . 3
K3 U14 K13 113.61(10) . 3
O49 U15 O35 179.3(7) . .
O49 U15 O58 93.6(6) . .
O35 U15 O58 85.7(7) . .
O49 U15 O45 95.6(6) . .
O35 U15 O45 85.0(6) . .
O58 U15 O45 144.8(5) . .
O49 U15 O98 93.2(6) . .
O35 U15 O98 87.0(6) . .
O58 U15 O98 109.7(6) . .
O45 U15 O98 36.0(5) . .
O49 U15 O102 92.1(6) . .
O35 U15 O102 87.6(6) . .
O58 U15 O102 69.1(6) . .
O45 U15 O102 144.0(5) . .
O98 U15 O102 174.6(6) . .
O49 U15 O42 90.8(6) . .
O35 U15 O42 88.6(6) . .
O58 U15 O42 36.8(5) . .
O45 U15 O42 109.1(5) . .
O98 U15 O42 73.2(6) . .
O102 U15 O42 105.9(6) . .
O49 U15 O25 90.6(5) . .
O35 U15 O25 90.0(6) . .
O58 U15 O25 143.1(5) . .
O45 U15 O25 70.6(5) . .
O98 U15 O25 106.6(5) . .
O102 U15 O25 74.2(5) . .
O42 U15 O25 178.6(5) . .
O49 U15 K3 27.5(4) . .
O35 U15 K3 152.3(5) . .
O58 U15 K3 87.0(4) . .
O45 U15 K3 85.8(4) . .
O98 U15 K3 70.5(4) . .
O102 U15 K3 114.5(4) . .
O42 U15 K3 69.9(4) . .
O25 U15 K3 111.4(3) . .
O49 U15 K13 104.9(5) . 3
O35 U15 K13 74.5(5) . 3
O58 U15 K13 37.0(4) . 3
O45 U15 K13 159.4(4) . 3
O98 U15 K13 141.5(4) . 3
O102 U15 K13 35.3(4) . 3
O42 U15 K13 72.9(4) . 3
O25 U15 K13 106.8(3) . 3
K3 U15 K13 113.38(11) . 3
O49 U15 K8 37.5(5) . .
O35 U15 K8 142.0(5) . .
O58 U15 K8 65.2(4) . .
O45 U15 K8 132.9(4) . .
O98 U15 K8 124.6(4) . .
O102 U15 K8 60.1(4) . .
O42 U15 K8 82.3(4) . .
O25 U15 K8 98.9(3) . .
K3 U15 K8 54.46(10) . .
K13 U15 K8 67.54(10) 3 .
O73 U16 O123 177.6(7) . .
O73 U16 O46 89.8(6) . .
O123 U16 O46 91.7(6) . .
O73 U16 O99 90.7(6) . .
O123 U16 O99 89.4(7) . .
O46 U16 O99 38.3(5) . .
O73 U16 O106 87.6(6) . .
O123 U16 O106 90.8(6) . .
O46 U16 O106 176.3(5) . .
O99 U16 O106 138.9(5) . .
O73 U16 O91 91.7(6) . .
O123 U16 O91 89.3(6) . .
O46 U16 O91 111.7(5) . .
O99 U16 O91 149.9(6) . .
O106 U16 O91 71.1(5) . .
O73 U16 O127 86.0(6) . .
O123 U16 O127 91.8(6) . .
O46 U16 O127 111.2(6) . .
O99 U16 O127 73.1(6) . .
O106 U16 O127 65.9(6) . .
O91 U16 O127 137.0(6) . .
O73 U16 O63 87.5(6) . .
O123 U16 O63 94.6(6) . .
O46 U16 O63 76.0(5) . .
O99 U16 O63 114.4(5) . .
O106 U16 O63 106.6(5) . .
O91 U16 O63 35.9(5) . .
O127 U16 O63 170.2(6) . .
O73 U16 K7 44.8(5) . .
O123 U16 K7 134.5(5) . .
O46 U16 K7 129.5(4) . .
O99 U16 K7 134.1(4) . .
O106 U16 K7 49.3(4) . .
O91 U16 K7 60.4(4) . .
O127 U16 K7 89.9(4) . .
O63 U16 K7 80.3(4) . .
O73 U16 U3 74.8(4) . .
O123 U16 U3 102.9(5) . .
O46 U16 U3 143.6(4) . .
O99 U16 U3 107.8(4) . .
O106 U16 U3 32.9(4) . .
O91 U16 U3 101.8(4) . .
O127 U16 U3 36.4(4) . .
O63 U16 U3 134.3(4) . .
K7 U16 U3 57.35(8) . .
O73 U16 K11 51.2(5) . .
O123 U16 K11 127.1(5) . .
O46 U16 K11 86.0(4) . .
O99 U16 K11 58.2(4) . .
O106 U16 K11 90.2(4) . .
O91 U16 K11 139.9(4) . .
O127 U16 K11 42.1(4) . .
O63 U16 K11 135.2(4) . .
K7 U16 K11 80.35(11) . .
U3 U16 K11 58.47(8) . .
O73 U16 K3 22.7(4) . .
O123 U16 K3 159.6(5) . .
O46 U16 K3 71.8(4) . .
O99 U16 K3 85.0(4) . .
O106 U16 K3 106.3(4) . .
O91 U16 K3 85.8(4) . .
O127 U16 K3 105.2(4) . .
O63 U16 K3 70.1(4) . .
K7 U16 K3 58.23(10) . .
U3 U16 K3 97.50(7) . .
K11 U16 K3 65.27(10) . .
O64 U17 O28 179.0(7) . .
O64 U17 O69 89.5(7) . .
O28 U17 O69 89.6(6) . .
O64 U17 O119 92.2(6) . .
O28 U17 O119 87.7(6) . .
O69 U17 O119 68.8(6) . .
O64 U17 O96 90.5(6) . .
O28 U17 O96 89.8(6) . .
O69 U17 O96 118.9(6) . .
O119 U17 O96 171.9(6) . .
O64 U17 O110 91.2(7) . .
O28 U17 O110 87.9(6) . .
O69 U17 O110 36.8(5) . .
O119 U17 O110 105.4(6) . .
O96 U17 O110 82.1(6) . .
O64 U17 O41 85.7(6) . .
O28 U17 O41 95.1(6) . .
O69 U17 O41 154.7(6) . .
O119 U17 O41 136.1(6) . .
O96 U17 O41 36.6(5) . .
O110 U17 O41 118.4(6) . .
O64 U17 O114 93.6(7) . .
O28 U17 O114 87.2(6) . .
O69 U17 O114 135.9(6) . .
O119 U17 O114 67.1(6) . .
O96 U17 O114 105.1(6) . .
O110 U17 O114 171.3(6) . .
O41 U17 O114 69.3(6) . .
O64 U17 K5 137.5(5) . .
O28 U17 K5 41.9(4) . .
O69 U17 K5 61.6(4) . .
O119 U17 K5 50.0(4) . .
O96 U17 K5 129.9(4) . .
O110 U17 K5 83.2(4) . .
O41 U17 K5 133.6(4) . .
O114 U17 K5 88.4(4) . .
O64 U17 U7 101.2(5) . .
O28 U17 U7 79.1(4) . .
O69 U17 U7 100.6(4) . .
O119 U17 U7 32.9(4) . .
O96 U17 U7 139.0(4) . .
O110 U17 U7 135.9(4) . .
O41 U17 U7 104.7(4) . .
O114 U17 U7 35.8(4) . .
K5 U17 U7 59.21(8) . .
O64 U17 K10 137.0(5) . .
O28 U17 K10 42.6(4) . .
O69 U17 K10 82.8(4) . .
O119 U17 K10 123.2(4) . .
O96 U17 K10 58.1(4) . .
O110 U17 K10 58.6(4) . .
O41 U17 K10 83.9(4) . .
O114 U17 K10 120.9(4) . .
K5 U17 K10 73.35(11) . .
U7 U17 K10 121.77(8) . .
O64 U17 K6 150.9(5) . .
O28 U17 K6 30.0(4) . .
O69 U17 K6 115.2(4) . .
O119 U17 K6 83.4(4) . .
O96 U17 K6 90.5(4) . .
O110 U17 K6 117.8(4) . .
O41 U17 K6 78.0(4) . .
O114 U17 K6 58.2(4) . .
K5 U17 K6 55.92(11) . .
U7 U17 K6 60.90(7) . .
K10 U17 K6 65.36(11) . .
O109 U18 O44 177.6(6) . .
O109 U18 O103 91.9(7) . .
O44 U18 O103 90.5(6) . .
O109 U18 O110 88.0(6) . .
O44 U18 O110 89.8(6) . .
O103 U18 O110 144.1(6) . .
O109 U18 O69 85.7(6) . .
O44 U18 O69 93.2(6) . .
O103 U18 O69 107.5(6) . .
O110 U18 O69 36.7(5) . .
O109 U18 O90 90.0(6) . .
O44 U18 O90 91.2(6) . .
O103 U18 O90 69.4(6) . .
O110 U18 O90 146.4(6) . .
O69 U18 O90 174.7(6) . .
O109 U18 O14 91.3(6) . .
O44 U18 O14 90.4(5) . .
O103 U18 O14 35.9(5) . .
O110 U18 O14 108.2(5) . .
O69 U18 O14 71.6(5) . .
O90 U18 O14 105.3(5) . .
O109 U18 O115 87.8(6) . .
O44 U18 O115 90.4(6) . .
O103 U18 O115 145.0(6) . .
O110 U18 O115 70.8(5) . .
O69 U18 O115 107.4(5) . .
O90 U18 O115 75.6(5) . .
O14 U18 O115 178.7(5) . .
O109 U18 K5 133.3(5) . .
O44 U18 K5 47.3(4) . .
O103 U18 K5 72.7(5) . .
O110 U18 K5 81.5(4) . .
O69 U18 K5 59.5(4) . .
O90 U18 K5 122.3(4) . .
O14 U18 K5 50.7(4) . .
O115 U18 K5 129.6(4) . .
O109 U18 K10 136.9(5) . .
O44 U18 K10 40.7(4) . .
O103 U18 K10 131.2(5) . .
O110 U18 K10 58.8(4) . .
O69 U18 K10 82.3(4) . .
O90 U18 K10 103.0(4) . .
O14 U18 K10 123.0(4) . .
O115 U18 K10 57.3(4) . .
K5 U18 K10 72.39(11) . .
O109 U18 K4 150.9(5) . .
O44 U18 K4 31.3(4) . .
O103 U18 K4 66.0(4) . .
O110 U18 K4 121.1(4) . .
O69 U18 K4 118.0(4) . .
O90 U18 K4 65.2(4) . .
O14 U18 K4 81.5(3) . .
O115 U18 K4 99.7(4) . .
K5 U18 K4 60.19(11) . .
K10 U18 K4 67.43(11) . .
O43 U19 O4 178.9(7) . .
O43 U19 O103 87.9(7) . .
O4 U19 O103 92.5(6) . .
O43 U19 O97 87.3(6) . .
O4 U19 O97 91.8(6) . .
O103 U19 O97 143.1(6) . .
O43 U19 O59 89.4(6) . .
O4 U19 O59 89.5(6) . .
O103 U19 O59 105.9(5) . .
O97 U19 O59 37.5(5) . .
O43 U19 O14 89.0(6) . .
O4 U19 O14 90.7(6) . .
O103 U19 O14 36.1(5) . .
O97 U19 O14 107.2(5) . .
O59 U19 O14 69.8(5) . .
O43 U19 O116 93.1(7) . .
O4 U19 O116 87.9(6) . .
O103 U19 O116 72.6(6) . .
O97 U19 O116 144.2(5) . .
O59 U19 O116 177.0(6) . .
O14 U19 O116 108.6(5) . .
O43 U19 O122 89.9(6) . .
O4 U19 O122 90.4(6) . .
O103 U19 O122 143.6(6) . .
O97 U19 O122 72.9(6) . .
O59 U19 O122 110.3(5) . .
O14 U19 O122 178.9(6) . .
O116 U19 O122 71.3(6) . .
O43 U19 K5 135.4(5) . .
O4 U19 K5 43.9(5) . .
O103 U19 K5 77.0(4) . .
O97 U19 K5 81.0(4) . .
O59 U19 K5 56.3(4) . .
O14 U19 K5 54.7(4) . .
O116 U19 K5 120.7(4) . .
O122 U19 K5 126.3(4) . .
O43 U19 K4 145.3(5) . .
O4 U19 K4 35.6(5) . .
O103 U19 K4 64.3(4) . .
O97 U19 K4 127.4(4) . .
O59 U19 K4 116.9(4) . .
O14 U19 K4 80.4(4) . .
O116 U19 K4 60.1(4) . .
O122 U19 K4 100.4(4) . .
K5 U19 K4 61.01(11) . .
O43 U19 K1 145.1(5) . .
O4 U19 K1 34.5(5) . .
O103 U19 K1 126.9(4) . .
O97 U19 K1 64.4(4) . .
O59 U19 K1 80.2(4) . .
O14 U19 K1 117.5(4) . .
O116 U19 K1 98.6(4) . .
O122 U19 K1 63.5(4) . .
K5 U19 K1 62.92(11) . .
K4 U19 K1 66.30(10) . .
O43 U19 K16 74.8(5) . .
O4 U19 K16 106.2(5) . .
O103 U19 K16 45.2(4) . .
O97 U19 K16 160.7(4) . .
O59 U19 K16 146.2(4) . .
O14 U19 K16 80.1(4) . .
O116 U19 K16 33.7(4) . .
O122 U19 K16 99.5(4) . .
K5 U19 K16 116.85(12) . .
K4 U19 K16 70.91(12) . .
K1 U19 K16 128.92(12) . .
O3 K1 O57 105.6(5) . .
O3 K1 O95 78.7(4) . .
O57 K1 O95 127.8(5) . .
O3 K1 O61 149.4(5) . .
O57 K1 O61 61.5(4) . .
O95 K1 O61 131.7(4) . .
O3 K1 O89 119.6(5) . .
O57 K1 O89 134.9(5) . .
O95 K1 O89 65.7(4) . .
O61 K1 O89 78.4(4) . .
O3 K1 O4 132.5(5) . .
O57 K1 O4 69.8(4) . .
O95 K1 O4 70.4(4) . .
O61 K1 O4 72.0(4) . .
O89 K1 O4 79.3(4) . .
O3 K1 O85 58.1(4) . .
O57 K1 O85 147.9(4) . .
O95 K1 O85 79.0(4) . .
O61 K1 O85 117.0(4) . .
O89 K1 O85 68.0(4) . .
O4 K1 O85 142.2(4) . .
O3 K1 O48 94.5(4) . .
O57 K1 O48 102.3(4) . .
O95 K1 O48 129.6(4) . .
O61 K1 O48 64.5(4) . .
O89 K1 O48 75.7(4) . .
O4 K1 O48 133.0(4) . .
O85 K1 O48 56.5(4) . .
O3 K1 O9 93.8(4) . .
O57 K1 O9 51.7(4) . .
O95 K1 O9 172.1(4) . .
O61 K1 O9 56.0(4) . .
O89 K1 O9 120.9(4) . .
O4 K1 O9 114.0(4) . .
O85 K1 O9 99.1(4) . .
O48 K1 O9 52.8(3) . .
O3 K1 P10 20.9(3) . .
O57 K1 P10 96.7(3) . .
O95 K1 P10 68.8(3) . .
O61 K1 P10 155.9(4) . .
O89 K1 P10 125.5(4) . .
O4 K1 P10 111.8(3) . .
O85 K1 P10 75.5(3) . .
O48 K1 P10 115.1(3) . .
O9 K1 P10 103.3(3) . .
O3 K1 U2 128.7(3) . .
O57 K1 U2 38.3(3) . .
O95 K1 U2 147.9(3) . .
O61 K1 U2 26.0(3) . .
O89 K1 U2 104.5(3) . .
O4 K1 U2 77.8(3) . .
O85 K1 U2 127.4(3) . .
O48 K1 U2 71.0(3) . .
O9 K1 U2 37.9(2) . .
P10 K1 U2 129.90(18) . .
O3 K1 U14 35.0(3) . .
O57 K1 U14 126.9(3) . .
O95 K1 U14 86.4(3) . .
O61 K1 U14 128.6(3) . .
O89 K1 U14 93.5(3) . .
O4 K1 U14 156.8(3) . .
O85 K1 U14 25.8(3) . .
O48 K1 U14 64.3(3) . .
O9 K1 U14 88.8(3) . .
P10 K1 U14 54.97(12) . .
U2 K1 U14 125.46(15) . .
O5 K2 O26 127.8(5) . .
O5 K2 O107 68.6(5) . .
O26 K2 O107 135.2(5) . .
O5 K2 O129 144.6(5) . .
O26 K2 O129 72.5(5) . .
O107 K2 O129 120.4(5) . .
O5 K2 O8 133.0(5) . .
O26 K2 O8 71.3(4) . .
O107 K2 O8 70.7(5) . .
O129 K2 O8 77.7(5) . .
O5 K2 O30 74.4(4) . .
O26 K2 O30 115.9(5) . .
O107 K2 O30 108.6(5) . .
O129 K2 O30 70.4(5) . .
O8 K2 O30 142.1(5) . .
O5 K2 O66 71.5(4) . .
O26 K2 O66 63.9(4) . .
O107 K2 O66 136.9(5) . .
O129 K2 O66 101.5(5) . .
O8 K2 O66 132.8(5) . .
O30 K2 O66 74.7(4) . .
O5 K2 O101 82.1(4) . .
O26 K2 O101 142.2(4) . .
O107 K2 O101 72.5(5) . .
O129 K2 O101 70.3(5) . .
O8 K2 O101 106.9(4) . .
O30 K2 O101 43.3(4) . .
O66 K2 O101 117.3(4) . .
O5 K2 N3 81.1(4) . .
O26 K2 N3 128.8(5) . .
O107 K2 N3 92.1(5) . .
O129 K2 N3 65.1(5) . .
O8 K2 N3 123.0(5) . .
O30 K2 N3 22.4(4) . .
O66 K2 N3 97.2(5) . .
O101 K2 N3 21.4(4) . .
O5 K2 K7 44.4(3) . .
O26 K2 K7 107.3(3) . .
O107 K2 K7 108.8(4) . .
O129 K2 K7 106.0(4) . .
O8 K2 K7 175.6(4) . .
O30 K2 K7 42.3(3) . .
O66 K2 K7 44.6(3) . .
O101 K2 K7 76.9(3) . .
N3 K2 K7 61.3(3) . .
O5 K2 U13 16.3(3) . .
O26 K2 U13 115.6(3) . .
O107 K2 U13 68.5(3) . .
O129 K2 U13 159.3(4) . .
O8 K2 U13 122.5(3) . .
O30 K2 U13 89.2(3) . .
O66 K2 U13 68.6(3) . .
O101 K2 U13 97.5(3) . .
N3 K2 U13 97.3(3) . .
K7 K2 U13 53.97(10) . .
O5 K2 U8 66.0(3) . .
O26 K2 U8 122.0(3) . .
O107 K2 U8 17.2(3) . .
O129 K2 U8 132.8(4) . .
O8 K2 U8 68.1(3) . .
O30 K2 U8 121.7(3) . .
O66 K2 U8 125.6(3) . .
O101 K2 U8 89.2(3) . .
N3 K2 U8 107.9(4) . .
K7 K2 U8 110.04(14) . .
U13 K2 U8 60.98(7) . .
O85 K3 O73 129.0(5) . .
O85 K3 O37 132.9(5) . .
O73 K3 O37 68.0(4) . .
O85 K3 O48 66.0(4) . .
O73 K3 O48 67.4(4) . .
O37 K3 O48 128.4(5) . .
O85 K3 O49 69.0(4) . .
O73 K3 O49 131.7(5) . .
O37 K3 O49 70.3(4) . .
O48 K3 O49 127.8(4) . .
O85 K3 O1 125.5(6) . .
O73 K3 O1 103.7(5) . .
O37 K3 O1 74.5(5) . .
O48 K3 O1 140.9(5) . .
O49 K3 O1 87.4(5) . .
O85 K3 O30 106.5(5) . .
O73 K3 O30 77.3(4) . .
O37 K3 O30 120.5(5) . .
O48 K3 O30 72.3(4) . .
O49 K3 O30 147.5(5) . .
O1 K3 O30 68.7(5) . .
O85 K3 O89 72.1(4) . .
O73 K3 O89 118.9(4) . .
O37 K3 O89 145.2(5) . .
O48 K3 O89 80.7(4) . .
O49 K3 O89 109.2(4) . .
O1 K3 O89 70.7(5) . .
O30 K3 O89 43.1(4) . .
O85 K3 N3 91.8(5) . .
O73 K3 N3 99.0(4) . .
O37 K3 N3 132.3(5) . .
O48 K3 N3 79.3(4) . .
O49 K3 N3 127.4(4) . .
O1 K3 N3 64.2(5) . .
O30 K3 N3 21.7(4) . .
O89 K3 N3 22.0(4) . .
O85 K3 K7 105.3(4) . .
O73 K3 K7 44.7(3) . .
O37 K3 K7 110.6(4) . .
O48 K3 K7 42.9(3) . .
O49 K3 K7 169.4(3) . .
O1 K3 K7 103.1(4) . .
O30 K3 K7 41.8(3) . .
O89 K3 K7 76.4(3) . .
N3 K3 K7 60.4(3) . .
O85 K3 K8 45.2(3) . .
O73 K3 K8 171.6(4) . .
O37 K3 K8 120.4(4) . .
O48 K3 K8 104.6(3) . .
O49 K3 K8 55.0(3) . .
O1 K3 K8 80.7(4) . .
O30 K3 K8 98.0(3) . .
O89 K3 K8 55.4(3) . .
N3 K3 K8 76.3(3) . .
K7 K3 K8 127.67(18) . .
O85 K3 U5 121.3(4) . .
O73 K3 U5 65.9(3) . .
O37 K3 U5 15.3(3) . .
O48 K3 U5 117.3(3) . .
O49 K3 U5 67.4(3) . .
O1 K3 U5 89.6(4) . .
O30 K3 U5 131.2(3) . .
O89 K3 U5 160.2(3) . .
N3 K3 U5 146.5(3) . .
K7 K3 U5 110.50(14) . .
K8 K3 U5 121.77(15) . .
O10 K4 O54 104.1(5) . .
O10 K4 O44 133.8(5) . .
O54 K4 O44 72.4(4) . .
O10 K4 O101 131.8(5) . .
O54 K4 O101 124.1(5) . .
O44 K4 O101 70.2(4) . .
O10 K4 O107 144.5(5) . .
O54 K4 O107 59.5(5) . .
O44 K4 O107 74.7(4) . .
O101 K4 O107 71.4(4) . .
O10 K4 O61 59.1(4) . .
O54 K4 O61 150.3(5) . .
O44 K4 O61 137.2(4) . .
O101 K4 O61 76.1(4) . .
O107 K4 O61 118.3(5) . .
O10 K4 O4 72.0(4) . .
O54 K4 O4 129.8(5) . .
O44 K4 O4 76.2(4) . .
O101 K4 O4 78.0(4) . .
O107 K4 O4 143.3(5) . .
O61 K4 O4 71.7(4) . .
O10 K4 O5 96.6(4) . .
O54 K4 O5 98.7(4) . .
O44 K4 O5 129.6(4) . .
O101 K4 O5 76.0(4) . .
O107 K4 O5 59.5(4) . .
O61 K4 O5 62.6(4) . .
O4 K4 O5 131.4(4) . .
O10 K4 P3 20.7(3) . .
O54 K4 P3 94.8(4) . .
O44 K4 P3 113.6(3) . .
O101 K4 P3 138.0(3) . .
O107 K4 P3 150.4(4) . .
O61 K4 P3 76.0(3) . .
O4 K4 P3 63.7(3) . .
O5 K4 P3 116.6(3) . .
O10 K4 U8 124.3(3) . .
O54 K4 U8 36.7(3) . .
O44 K4 U8 81.0(3) . .
O101 K4 U8 97.0(3) . .
O107 K4 U8 25.7(3) . .
O61 K4 U8 129.4(3) . .
O4 K4 U8 157.0(3) . .
O5 K4 U8 67.1(3) . .
P3 K4 U8 124.91(18) . .
O10 K4 U2 35.7(3) . .
O54 K4 U2 128.9(4) . .
O44 K4 U2 153.2(3) . .
O101 K4 U2 101.5(3) . .
O107 K4 U2 128.1(4) . .
O61 K4 U2 25.4(3) . .
O4 K4 U2 77.2(3) . .
O5 K4 U2 68.9(3) . .
P3 K4 U2 55.17(13) . .
U8 K4 U2 125.75(15) . .
O10 K4 K5 113.5(3) . .
O54 K4 K5 119.4(4) . .
O44 K4 K5 47.2(3) . .
O101 K4 K5 45.6(3) . .
O107 K4 K5 101.6(3) . .
O61 K4 K5 90.2(3) . .
O4 K4 K5 41.7(3) . .
O5 K4 K5 120.8(3) . .
P3 K4 K5 104.15(18) . .
U8 K4 K5 120.60(15) . .
U2 K4 K5 108.43(13) . .
O40 K5 O4 138.5(5) . .
O40 K5 O28 73.8(4) . .
O4 K5 O28 144.4(5) . .
O40 K5 O101 98.0(4) . .
O4 K5 O101 82.6(5) . .
O28 K5 O101 76.8(4) . .
O40 K5 O119 61.3(5) . .
O4 K5 O119 138.7(5) . .
O28 K5 O119 61.6(4) . .
O101 K5 O119 136.9(5) . .
O40 K5 O95 65.7(4) . .
O4 K5 O95 73.7(4) . .
O28 K5 O95 139.1(5) . .
O101 K5 O95 103.1(4) . .
O119 K5 O95 101.2(5) . .
O40 K5 O44 140.5(4) . .
O4 K5 O44 78.1(4) . .
O28 K5 O44 67.3(4) . .
O101 K5 O44 67.4(4) . .
O119 K5 O44 103.5(4) . .
O95 K5 O44 151.3(4) . .
O40 K5 O14 139.8(4) . .
O4 K5 O14 62.2(4) . .
O28 K5 O14 104.9(4) . .
O101 K5 O14 121.1(4) . .
O119 K5 O14 82.4(5) . .
O95 K5 O14 109.3(4) . .
O44 K5 O14 60.5(4) . .
O40 K5 O89 71.4(4) . .
O4 K5 O89 82.8(5) . .
O28 K5 O89 100.3(4) . .
O101 K5 O89 42.5(4) . .
O119 K5 O89 132.2(5) . .
O95 K5 O89 62.3(4) . .
O44 K5 O89 109.0(4) . .
O14 K5 O89 144.5(4) . .
O40 K5 O59 102.6(4) . .
O4 K5 O59 60.3(4) . .
O28 K5 O59 140.4(4) . .
O101 K5 O59 141.4(4) . .
O119 K5 O59 81.8(4) . .
O95 K5 O59 58.4(4) . .
O44 K5 O59 111.3(4) . .
O14 K5 O59 52.4(4) . .
O89 K5 O59 116.1(4) . .
O40 K5 N3 85.8(4) . .
O4 K5 N3 81.1(5) . .
O28 K5 N3 89.0(4) . .
O101 K5 N3 20.5(4) . .
O119 K5 N3 139.9(5) . .
O95 K5 N3 83.1(4) . .
O44 K5 N3 87.2(4) . .
O14 K5 N3 134.2(4) . .
O89 K5 N3 22.0(4) . .
O59 K5 N3 130.5(4) . .
O40 K5 O69 105.7(4) . .
O4 K5 O69 111.1(5) . .
O28 K5 O69 55.9(4) . .
O101 K5 O69 116.2(4) . .
O119 K5 O69 48.3(4) . .
O95 K5 O69 140.7(4) . .
O44 K5 O69 56.7(4) . .
O14 K5 O69 51.2(4) . .
O89 K5 O69 154.7(4) . .
O59 K5 O69 89.2(4) . .
N3 K5 O69 135.9(4) . .
O28 K6 O13 128.7(5) . .
O28 K6 O40 74.6(4) . .
O13 K6 O40 136.2(5) . .
O28 K6 O12 136.7(5) . .
O13 K6 O12 77.2(4) . .
O40 K6 O12 65.1(4) . .
O28 K6 O129 113.0(5) . .
O13 K6 O129 65.4(5) . .
O40 K6 O129 147.3(5) . .
O12 K6 O129 109.4(5) . .
O28 K6 O1 151.0(5) . .
O13 K6 O1 66.8(5) . .
O40 K6 O1 112.5(5) . .
O12 K6 O1 65.1(5) . .
O129 K6 O1 45.9(5) . .
O28 K6 O51 64.0(4) . .
O13 K6 O51 68.2(4) . .
O40 K6 O51 134.5(4) . .
O12 K6 O51 141.6(5) . .
O129 K6 O51 71.0(5) . .
O1 K6 O51 112.8(5) . .
O28 K6 N4 137.2(6) . .
O13 K6 N4 57.3(6) . .
O40 K6 N4 134.9(6) . .
O12 K6 N4 84.9(6) . .
O129 K6 N4 24.5(5) . .
O1 K6 N4 23.1(5) . .
O51 K6 N4 89.9(6) . .
O28 K6 O101 71.6(4) . .
O13 K6 O101 130.6(4) . .
O40 K6 O101 89.5(4) . .
O12 K6 O101 121.3(4) . .
O129 K6 O101 65.2(5) . .
O1 K6 O101 80.2(5) . .
O51 K6 O101 94.4(4) . .
N4 K6 O101 77.8(6) . .
O28 K6 O89 95.3(4) . .
O13 K6 O89 131.7(5) . .
O40 K6 O89 66.8(4) . .
O12 K6 O89 83.4(4) . .
O129 K6 O89 80.7(5) . .
O1 K6 O89 64.9(5) . .
O51 K6 O89 132.4(4) . .
N4 K6 O89 77.4(6) . .
O101 K6 O89 38.3(4) . .
O28 K6 N3 90.3(5) . .
O13 K6 N3 124.7(5) . .
O40 K6 N3 85.6(4) . .
O12 K6 N3 101.4(4) . .
O129 K6 N3 63.3(5) . .
O1 K6 N3 63.3(5) . .
O51 K6 N3 111.6(4) . .
N4 K6 N3 67.4(6) . .
O101 K6 N3 20.8(3) . .
O89 K6 N3 21.7(4) . .
O28 K6 K5 47.4(3) . .
O13 K6 K5 175.8(4) . .
O40 K6 K5 46.6(3) . .
O12 K6 K5 106.8(3) . .
O129 K6 K5 113.9(4) . .
O1 K6 K5 115.9(4) . .
O51 K6 K5 107.6(3) . .
N4 K6 K5 123.9(5) . .
O101 K6 K5 48.7(3) . .
O89 K6 K5 51.1(3) . .
N3 K6 K5 56.5(3) . .
O30 K7 O48 76.8(4) . .
O30 K7 O5 75.9(4) . .
O48 K7 O5 139.3(5) . .
O30 K7 O66 79.0(5) . .
O48 K7 O66 130.7(5) . .
O5 K7 O66 71.6(4) . .
O30 K7 O73 80.2(4) . .
O48 K7 O73 68.3(4) . .
O5 K7 O73 134.1(4) . .
O66 K7 O73 65.7(4) . .
O30 K7 O61 71.3(5) . .
O48 K7 O61 72.7(4) . .
O5 K7 O61 70.3(4) . .
O66 K7 O61 136.1(5) . .
O73 K7 O61 135.8(5) . .
O30 K7 O106 134.3(5) . .
O48 K7 O106 109.2(5) . .
O5 K7 O106 111.5(5) . .
O66 K7 O106 62.8(5) . .
O73 K7 O106 62.3(4) . .
O61 K7 O106 154.4(5) . .
O30 K7 O79 123.4(5) . .
O48 K7 O79 114.9(4) . .
O5 K7 O79 60.0(4) . .
O66 K7 O79 114.3(5) . .
O73 K7 O79 156.3(5) . .
O61 K7 O79 62.1(4) . .
O106 K7 O79 95.9(5) . .
O30 K7 O29 123.7(5) . .
O48 K7 O29 62.3(4) . .
O5 K7 O29 111.5(4) . .
O66 K7 O29 157.3(5) . .
O73 K7 O29 114.3(4) . .
O61 K7 O29 61.2(4) . .
O106 K7 O29 96.4(4) . .
O79 K7 O29 55.8(4) . .
O30 K7 O22 126.9(4) . .
O48 K7 O22 156.1(4) . .
O5 K7 O22 60.4(4) . .
O66 K7 O22 60.4(4) . .
O73 K7 O22 108.8(4) . .
O61 K7 O22 115.3(4) . .
O106 K7 O22 53.4(4) . .
O79 K7 O22 58.1(4) . .
O29 K7 O22 100.6(4) . .
O30 K7 O91 127.4(5) . .
O48 K7 O91 59.1(4) . .
O5 K7 O91 156.7(4) . .
O66 K7 O91 108.0(5) . .
O73 K7 O91 58.7(4) . .
O61 K7 O91 115.6(4) . .
O106 K7 O91 52.9(4) . .
O79 K7 O91 101.6(4) . .
O29 K7 O91 59.7(4) . .
O22 K7 O91 98.5(4) . .
O30 K7 U12 104.6(3) . .
O48 K7 U12 27.9(3) . .
O5 K7 U12 148.5(3) . .
O66 K7 U12 139.9(4) . .
O73 K7 U12 75.4(3) . .
O61 K7 U12 79.9(3) . .
O106 K7 U12 91.0(3) . .
O79 K7 U12 97.2(3) . .
O29 K7 U12 41.4(3) . .
O22 K7 U12 128.5(3) . .
O91 K7 U12 38.2(3) . .
O81 K8 O85 124.3(5) . .
O81 K8 O95 149.7(5) . .
O85 K8 O95 82.0(4) . .
O81 K8 O34 94.4(5) . 3
O85 K8 O34 59.6(4) . 3
O95 K8 O34 86.7(4) . 3
O81 K8 O12 62.6(4) . .
O85 K8 O12 119.2(4) . .
O95 K8 O12 120.9(4) . .
O34 K8 O12 152.4(5) 3 .
O81 K8 O40 102.4(4) . .
O85 K8 O40 127.7(4) . .
O95 K8 O40 63.5(4) . .
O34 K8 O40 144.8(5) 3 .
O12 K8 O40 60.6(4) . .
O81 K8 O112 101.4(4) . 3
O85 K8 O112 94.8(4) . 3
O95 K8 O112 57.7(4) . 3
O34 K8 O112 48.1(4) 3 3
O12 K8 O112 146.0(4) . 3
O40 K8 O112 97.9(4) . 3
O81 K8 O49 71.3(4) . .
O85 K8 O49 59.6(4) . .
O95 K8 O49 138.9(4) . .
O34 K8 O49 86.1(4) 3 .
O12 K8 O49 72.6(4) . .
O40 K8 O49 128.4(4) . .
O112 K8 O49 133.7(4) 3 .
O81 K8 O117 51.5(4) . .
O85 K8 O117 175.0(5) . .
O95 K8 O117 102.8(4) . .
O34 K8 O117 121.5(4) 3 .
O12 K8 O117 57.2(4) . .
O40 K8 O117 54.7(4) . .
O112 K8 O117 89.0(4) 3 .
O49 K8 O117 115.4(4) . .
O81 K8 O89 141.9(5) . .
O85 K8 O89 64.7(4) . .
O95 K8 O89 58.9(4) . .
O34 K8 O89 117.4(4) 3 .
O12 K8 O89 80.6(4) . .
O40 K8 O89 64.0(4) . .
O112 K8 O89 115.2(4) 3 .
O49 K8 O89 89.4(4) . .
O117 K8 O89 116.5(4) . .
O81 K8 P11 95.7(4) . 3
O85 K8 P11 78.0(3) . 3
O95 K8 P11 73.9(3) . 3
O34 K8 P11 23.4(3) 3 3
O12 K8 P11 157.1(3) . 3
O40 K8 P11 122.8(3) . 3
O112 K8 P11 25.0(3) 3 3
O49 K8 P11 108.7(3) . 3
O117 K8 P11 104.5(3) . 3
O89 K8 P11 122.0(3) . 3
O81 K8 U11 38.1(3) . .
O85 K8 U11 136.1(4) . .
O95 K8 U11 133.0(3) . .
O34 K8 U11 132.5(4) 3 .
O12 K8 U11 26.9(3) . .
O40 K8 U11 70.1(3) . .
O112 K8 U11 124.8(3) 3 .
O49 K8 U11 78.0(3) . .
O117 K8 U11 39.1(3) . .
O89 K8 U11 107.0(3) . .
P11 K8 U11 130.25(18) 3 .
O1 K9 O56 109.4(6) . .
O1 K9 O111 125.8(6) . .
O56 K9 O111 103.5(5) . .
O1 K9 O130 108.9(6) . .
O56 K9 O130 140.1(6) . .
O111 K9 O130 61.1(4) . .
O1 K9 O128 45.2(6) . .
O56 K9 O128 148.9(5) . .
O111 K9 O128 106.8(5) . .
O130 K9 O128 64.4(5) . .
O1 K9 O37 70.3(5) . .
O56 K9 O37 118.1(5) . .
O111 K9 O37 56.3(5) . .
O130 K9 O37 85.3(5) . .
O128 K9 O37 74.7(5) . .
O1 K9 N4 22.0(6) . .
O56 K9 N4 127.0(6) . .
O111 K9 N4 122.8(6) . .
O130 K9 N4 88.4(6) . .
O128 K9 N4 24.0(5) . .
O37 K9 N4 75.4(5) . .
O1 K9 O120 105.4(5) . .
O56 K9 O120 95.9(4) . .
O111 K9 O120 112.9(5) . .
O130 K9 O120 63.3(4) . .
O128 K9 O120 78.9(5) . .
O37 K9 O120 145.6(5) . .
N4 K9 O120 89.2(6) . .
O1 K9 O33 95.0(5) . .
O56 K9 O33 50.8(4) . .
O111 K9 O33 138.8(5) . .
O130 K9 O33 114.9(5) . .
O128 K9 O33 106.5(5) . .
O37 K9 O33 158.5(4) . .
N4 K9 O33 96.9(5) . .
O120 K9 O33 52.0(4) . .
O1 K9 P1 122.4(5) . .
O56 K9 P1 21.1(3) . .
O111 K9 P1 82.4(4) . .
O130 K9 P1 128.2(4) . .
O128 K9 P1 167.4(5) . .
O37 K9 P1 104.8(3) . .
N4 K9 P1 143.4(5) . .
O120 K9 P1 105.8(3) . .
O33 K9 P1 69.3(3) . .
O1 K9 U5 92.5(4) . .
O56 K9 U5 112.6(3) . .
O111 K9 U5 34.3(4) . .
O130 K9 U5 76.3(3) . .
O128 K9 U5 89.3(4) . .
O37 K9 U5 22.3(3) . .
N4 K9 U5 95.6(5) . .
O120 K9 U5 139.1(3) . .
O33 K9 U5 163.4(3) . .
P1 K9 U5 94.20(16) . .
O1 K9 U11 82.2(4) . .
O56 K9 U11 32.3(3) . .
O111 K9 U11 135.2(4) . .
O130 K9 U11 149.6(4) . .
O128 K9 U11 116.6(4) . .
O37 K9 U11 124.9(3) . .
N4 K9 U11 96.0(5) . .
O120 K9 U11 86.7(3) . .
O33 K9 U11 34.8(3) . .
P1 K9 U11 53.05(13) . .
U5 K9 U11 132.73(16) . .
O71 K10 O80 103.2(5) . .
O71 K10 O51 58.2(4) . .
O80 K10 O51 158.2(5) . .
O71 K10 O44 149.2(5) . .
O80 K10 O44 78.2(4) . .
O51 K10 O44 123.6(4) . .
O71 K10 O107 135.6(5) . .
O80 K10 O107 59.9(4) . .
O51 K10 O107 123.5(5) . .
O44 K10 O107 72.3(4) . .
O71 K10 O28 100.4(4) . .
O80 K10 O28 140.1(5) . .
O51 K10 O28 60.2(4) . .
O44 K10 O28 65.3(4) . .
O107 K10 O28 118.7(4) . .
O71 K10 O8 80.0(4) . .
O80 K10 O8 93.3(4) . .
O51 K10 O8 73.2(4) . .
O44 K10 O8 130.8(4) . .
O107 K10 O8 62.1(4) . .
O28 K10 O8 122.3(4) . .
O71 K10 O115 102.3(4) . .
O80 K10 O115 44.8(4) . .
O51 K10 O115 143.6(4) . .
O44 K10 O115 56.8(4) . .
O107 K10 O115 92.3(4) . .
O28 K10 O115 98.9(4) . .
O8 K10 O115 137.9(4) . .
O71 K10 P9 22.1(3) . .
O80 K10 P9 84.1(3) . .
O51 K10 P9 75.3(3) . .
O44 K10 P9 153.0(3) . .
O107 K10 P9 115.7(4) . .
O28 K10 P9 122.5(3) . .
O8 K10 P9 70.0(3) . .
O115 K10 P9 96.4(3) . .
O71 K10 P8 100.7(4) . .
O80 K10 P8 21.8(3) . .
O51 K10 P8 157.2(4) . .
O44 K10 P8 69.0(3) . .
O107 K10 P8 77.1(3) . .
O28 K10 P8 121.8(3) . .
O8 K10 P8 114.5(3) . .
O115 K10 P8 23.4(3) . .
P9 K10 P8 87.05(19) . .
O71 K10 U10 35.9(3) . .
O80 K10 U10 139.1(3) . .
O51 K10 U10 25.0(3) . .
O44 K10 U10 133.1(3) . .
O107 K10 U10 143.3(4) . .
O28 K10 U10 69.0(3) . .
O8 K10 U10 83.2(3) . .
O115 K10 U10 123.1(3) . .
P9 K10 U10 56.35(13) . .
P8 K10 U10 132.18(19) . .
O71 K10 U8 121.3(4) . .
O80 K10 U8 36.2(3) . .
O51 K10 U8 140.5(3) . .
O44 K10 U8 78.1(3) . .
O107 K10 U8 24.7(3) . .
O28 K10 U8 138.3(3) . .
O8 K10 U8 68.3(3) . .
O115 K10 U8 75.4(3) . .
P9 K10 U8 99.28(16) . .
P8 K10 U8 55.85(14) . .
U10 K10 U8 148.30(15) . .
O128 K11 O127 159.1(6) . .
O128 K11 O76 83.8(5) . .
O127 K11 O76 108.9(5) . .
O128 K11 O53 98.5(6) . .
O127 K11 O53 95.7(5) . .
O76 K11 O53 99.6(5) . .
O128 K11 O76 124.3(6) . 2_655
O127 K11 O76 76.5(5) . 2_655
O76 K11 O76 66.8(6) . 2_655
O53 K11 O76 46.7(4) . 2_655
O128 K11 O66 101.3(5) . .
O127 K11 O66 60.2(5) . .
O76 K11 O66 103.5(5) . .
O53 K11 O66 150.9(4) . .
O76 K11 O66 130.2(5) 2_655 .
O128 K11 N1 116.7(7) . .
O127 K11 N1 81.4(6) . .
O76 K11 N1 86.7(6) . .
O53 K11 N1 23.5(5) . .
O76 K11 N1 24.2(5) 2_655 .
O66 K11 N1 141.6(6) . .
O128 K11 O26 67.0(5) . .
O127 K11 O26 105.2(5) . .
O76 K11 O26 57.4(4) . .
O53 K11 O26 152.8(4) . .
O76 K11 O26 121.5(4) 2_655 .
O66 K11 O26 56.2(4) . .
N1 K11 O26 143.9(6) . .
O128 K11 O73 105.7(5) . .
O127 K11 O73 57.1(4) . .
O76 K11 O73 159.5(5) . .
O53 K11 O73 96.9(4) . .
O76 K11 O73 118.4(4) 2_655 .
O66 K11 O73 57.2(4) . .
N1 K11 O73 104.3(6) . .
O26 K11 O73 109.0(4) . .
O128 K11 O37 76.4(5) . .
O127 K11 O37 100.0(5) . .
O76 K11 O37 143.1(5) . .
O53 K11 O37 54.2(4) . .
O76 K11 O37 99.5(5) 2_655 .
O66 K11 O37 110.6(4) . .
N1 K11 O37 75.3(6) . .
O26 K11 O37 135.5(4) . .
O73 K11 O37 57.4(4) . .
O128 K11 O68 121.4(5) . .
O127 K11 O68 58.6(4) . .
O76 K11 O68 57.3(4) . .
O53 K11 O68 127.5(5) . .
O76 K11 O68 81.3(4) 2_655 .
O66 K11 O68 56.3(4) . .
N1 K11 O68 104.0(6) . .
O26 K11 O68 55.5(4) . .
O73 K11 O68 102.7(4) . .
O37 K11 O68 158.1(4) . .
O128 K11 O99 129.0(5) . .
O127 K11 O99 53.3(4) . .
O76 K11 O99 133.4(5) . .
O53 K11 O99 50.0(4) . .
O76 K11 O99 67.1(4) 2_655 .
O66 K11 O99 100.9(4) . .
N1 K11 O99 51.1(6) . .
O26 K11 O99 156.4(4) . .
O73 K11 O99 53.3(4) . .
O37 K11 O99 52.8(4) . .
O68 K11 O99 109.2(4) . .
O125 K12 O16 58.5(5) . .
O125 K12 O11 114.6(5) . .
O16 K12 O11 107.1(5) . .
O125 K12 O88 72.6(5) . .
O16 K12 O88 110.8(5) . .
O11 K12 O88 53.2(4) . .
O125 K12 O86 113.6(5) . .
O16 K12 O86 104.7(5) . .
O11 K12 O86 131.0(5) . .
O88 K12 O86 140.0(5) . .
O125 K12 O80 79.6(5) . .
O16 K12 O80 54.3(4) . .
O11 K12 O80 148.1(5) . .
O88 K12 O80 152.0(5) . .
O86 K12 O80 51.1(4) . .
O125 K12 O24 49.1(4) . .
O16 K12 O24 106.8(4) . .
O11 K12 O24 110.3(4) . .
O88 K12 O24 58.3(4) . .
O86 K12 O24 94.7(4) . .
O80 K12 O24 100.6(4) . .
O125 K12 P11 93.7(4) . .
O16 K12 P11 113.9(4) . .
O11 K12 P11 28.6(3) . .
O88 K12 P11 24.8(3) . .
O86 K12 P11 140.6(4) . .
O80 K12 P11 168.1(4) . .
O24 K12 P11 81.9(3) . .
O125 K12 P8 96.9(4) . .
O16 K12 P8 79.5(4) . .
O11 K12 P8 146.7(4) . .
O88 K12 P8 155.9(4) . .
O86 K12 P8 25.5(3) . .
O80 K12 P8 25.6(3) . .
O24 K12 P8 98.2(3) . .
P11 K12 P8 166.1(3) . .
O125 K12 P9 23.7(3) . .
O16 K12 P9 81.1(4) . .
O11 K12 P9 117.5(4) . .
O88 K12 P9 65.8(4) . .
O86 K12 P9 103.4(4) . .
O80 K12 P9 87.3(3) . .
O24 K12 P9 25.7(3) . .
P11 K12 P9 90.4(2) . .
P8 K12 P9 95.7(2) . .
O125 K12 U9 32.8(3) . .
O16 K12 U9 31.7(3) . .
O11 K12 U9 99.8(3) . .
O88 K12 U9 81.7(4) . .
O86 K12 U9 126.0(3) . .
O80 K12 U9 76.6(3) . .
O24 K12 U9 81.1(3) . .
P11 K12 U9 92.47(18) . .
P8 K12 U9 101.33(17) . .
P9 K12 U9 56.32(14) . .
O125 K12 U8 78.9(3) . .
O16 K12 U8 28.8(3) . .
O11 K12 U8 119.7(3) . .
O88 K12 U8 139.6(4) . .
O86 K12 U8 77.8(3) . .
O80 K12 U8 31.7(3) . .
O24 K12 U8 119.3(3) . .
P11 K12 U8 137.6(2) . .
P8 K12 U8 54.03(14) . .
P9 K12 U8 97.08(16) . .
U9 K12 U8 59.28(8) . .
O17 K13 O102 141.8(5) . 3_445
O17 K13 O88 87.2(5) . .
O102 K13 O88 116.4(5) 3_445 .
O17 K13 O58 87.8(5) . 3_445
O102 K13 O58 57.3(5) 3_445 3_445
O88 K13 O58 108.5(5) . 3_445
O17 K13 O34 91.9(5) . .
O102 K13 O34 81.5(5) 3_445 .
O88 K13 O34 52.7(5) . .
O58 K13 O34 56.3(5) 3_445 .
O17 K13 O15 59.7(4) . .
O102 K13 O15 130.3(5) 3_445 .
O88 K13 O15 106.4(5) . .
O58 K13 O15 130.2(5) 3_445 .
O34 K13 O15 147.5(5) . .
O17 K13 P11 88.3(4) . .
O102 K13 P11 100.8(4) 3_445 .
O88 K13 P11 25.7(4) . .
O58 K13 P11 82.9(4) 3_445 .
O34 K13 P11 27.1(3) . .
O15 K13 P11 127.7(4) . .
O17 K13 O20 87.9(4) . .
O102 K13 O20 126.0(5) 3_445 .
O88 K13 O20 74.0(4) . .
O58 K13 O20 174.9(4) 3_445 .
O34 K13 O20 126.7(5) . .
O15 K13 O20 44.8(4) . .
P11 K13 O20 99.7(3) . .
O17 K13 O124 168.6(5) . 3_445
O102 K13 O124 48.0(5) 3_445 3_445
O88 K13 O124 91.3(5) . 3_445
O58 K13 O124 103.4(5) 3_445 3_445
O34 K13 O124 96.2(4) . 3_445
O15 K13 O124 110.1(5) . 3_445
P11 K13 O124 95.2(4) . 3_445
O20 K13 O124 80.8(4) . 3_445
O17 K13 P2 165.5(4) . 3_445
O102 K13 P2 23.9(4) 3_445 3_445
O88 K13 P2 100.4(4) . 3_445
O58 K13 P2 78.0(4) 3_445 3_445
O34 K13 P2 83.1(3) . 3_445
O15 K13 P2 128.3(4) . 3_445
P11 K13 P2 93.2(2) . 3_445
O20 K13 P2 106.1(3) . 3_445
O124 K13 P2 25.4(3) 3_445 3_445
O17 K13 P5 81.2(3) . .
O102 K13 P5 120.4(4) 3_445 .
O88 K13 P5 99.1(4) . .
O58 K13 P5 149.7(4) 3_445 .
O34 K13 P5 151.5(4) . .
O15 K13 P5 23.9(3) . .
P11 K13 P5 124.6(2) . .
O20 K13 P5 26.3(3) . .
O124 K13 P5 87.9(3) 3_445 .
P2 K13 P5 109.5(2) 3_445 .
O17 K13 U9 23.6(3) . .
O102 K13 U9 154.3(4) 3_445 .
O88 K13 U9 88.2(4) . .
O58 K13 U9 109.9(4) 3_445 .
O34 K13 U9 110.9(3) . .
O15 K13 U9 37.8(3) . .
P11 K13 U9 99.17(18) . .
O20 K13 U9 65.5(2) . .
O124 K13 U9 145.1(3) 3_445 .
P2 K13 U9 166.0(2) 3_445 .
P5 K13 U9 57.83(13) . .
O129 K14 O60 124.2(6) . .
O129 K14 O65 112.6(5) . .
O60 K14 O65 117.7(5) . .
O129 K14 O128 45.2(6) . .
O60 K14 O128 156.8(5) . .
O65 K14 O128 83.3(5) . .
O129 K14 O2 113.2(5) . .
O60 K14 O2 80.9(4) . .
O65 K14 O2 99.5(5) . .
O128 K14 O2 86.3(5) . .
O129 K14 O13 60.5(5) . .
O60 K14 O13 95.4(4) . .
O65 K14 O13 136.1(5) . .
O128 K14 O13 61.4(5) . .
O2 K14 O13 55.9(4) . .
O129 K14 O8 71.4(5) . .
O60 K14 O8 82.3(4) . .
O65 K14 O8 94.3(5) . .
O128 K14 O8 107.1(5) . .
O2 K14 O8 161.8(4) . .
O13 K14 O8 119.4(4) . .
O129 K14 O51 67.3(5) . .
O60 K14 O51 57.5(4) . .
O65 K14 O51 163.4(5) . .
O128 K14 O51 105.0(5) . .
O2 K14 O51 95.4(4) . .
O13 K14 O51 59.4(4) . .
O8 K14 O51 69.6(4) . .
O129 K14 N4 22.9(6) . .
O60 K14 N4 139.0(6) . .
O65 K14 N4 103.2(6) . .
O128 K14 N4 23.8(5) . .
O2 K14 N4 95.7(5) . .
O13 K14 N4 52.2(5) . .
O8 K14 N4 92.5(6) . .
O51 K14 N4 82.5(6) . .
O129 K14 O26 63.3(5) . .
O60 K14 O26 137.0(4) . .
O65 K14 O26 54.0(4) . .
O128 K14 O26 62.4(4) . .
O2 K14 O26 139.1(4) . .
O13 K14 O26 118.7(4) . .
O8 K14 O26 59.0(4) . .
O51 K14 O26 116.8(4) . .
N4 K14 O26 66.5(5) . .
O129 K14 O15 127.1(5) . .
O60 K14 O15 48.4(4) . .
O65 K14 O15 78.7(5) . .
O128 K14 O15 153.8(5) . .
O2 K14 O15 115.4(4) . .
O13 K14 O15 142.6(4) . .
O8 K14 O15 56.0(4) . .
O51 K14 O15 88.4(4) . .
N4 K14 O15 148.3(6) . .
O26 K14 O15 91.5(4) . .
O129 K14 N1 100.6(6) . 2_655
O60 K14 N1 134.6(6) . 2_655
O65 K14 N1 22.0(5) . 2_655
O128 K14 N1 63.6(6) . 2_655
O2 K14 N1 88.2(6) . 2_655
O13 K14 N1 114.4(5) . 2_655
O8 K14 N1 108.6(6) . 2_655
O51 K14 N1 167.9(5) . 2_655
N4 K14 N1 85.6(6) . 2_655
O26 K14 N1 55.3(5) . 2_655
O15 K14 N1 100.6(5) . 2_655
O2 K15 O82 67.1(5) 2_655 .
O2 K15 O36 116.5(5) 2_655 2_655
O82 K15 O36 78.0(5) . 2_655
O2 K15 O6 55.8(4) 2_655 2_655
O82 K15 O6 113.5(5) . 2_655
O36 K15 O6 98.4(5) 2_655 2_655
O2 K15 O60 77.5(4) 2_655 2_655
O82 K15 O60 87.4(5) . 2_655
O36 K15 O60 48.7(4) 2_655 2_655
O6 K15 O60 51.6(4) 2_655 2_655
O2 K15 O45 70.9(4) 2_655 .
O82 K15 O45 53.2(4) . .
O36 K15 O45 124.3(4) 2_655 .
O6 K15 O45 122.9(4) 2_655 .
O60 K15 O45 136.5(4) 2_655 .
O2 K15 P5 95.6(4) 2_655 2_655
O82 K15 P5 79.6(4) . 2_655
O36 K15 P5 24.7(3) 2_655 2_655
O6 K15 P5 75.3(3) 2_655 2_655
O60 K15 P5 24.3(3) 2_655 2_655
O45 K15 P5 132.7(3) . 2_655
O2 K15 U5 60.4(3) 2_655 .
O82 K15 U5 20.3(3) . .
O36 K15 U5 97.8(3) 2_655 .
O6 K15 U5 114.8(3) 2_655 .
O60 K15 U5 103.7(3) 2_655 .
O45 K15 U5 34.1(3) . .
P5 K15 U5 99.40(19) 2_655 .
O2 K15 K14 44.3(3) 2_655 2_655
O82 K15 K14 57.5(4) . 2_655
O36 K15 K14 72.2(3) 2_655 2_655
O6 K15 K14 58.5(3) 2_655 2_655
O60 K15 K14 39.9(3) 2_655 2_655
O45 K15 K14 97.5(3) . 2_655
P5 K15 K14 52.04(15) 2_655 2_655
U5 K15 K14 67.83(12) . 2_655
O2 K15 U1 30.1(3) 2_655 2_655
O82 K15 U1 96.7(4) . 2_655
O36 K15 U1 121.0(4) 2_655 2_655
O6 K15 U1 30.4(3) 2_655 2_655
O60 K15 U1 72.5(3) 2_655 2_655
O45 K15 U1 92.6(3) . 2_655
P5 K15 U1 96.31(18) 2_655 2_655
U5 K15 U1 90.11(11) . 2_655
K14 K15 U1 57.26(11) 2_655 2_655
O2 K15 K17 87.5(3) 2_655 2_655
O82 K15 K17 30.8(4) . 2_655
O36 K15 K17 47.2(3) 2_655 2_655
O6 K15 K17 113.2(3) 2_655 2_655
O60 K15 K17 68.7(3) 2_655 2_655
O45 K15 K17 80.6(3) . 2_655
P5 K15 K17 53.03(16) 2_655 2_655
U5 K15 K17 50.64(11) . 2_655
K14 K15 K17 56.93(14) 2_655 2_655
U1 K15 K17 112.00(16) 2_655 2_655
O116 K16 O90 89.5(5) . .
O116 K16 O19 48.9(5) . .
O90 K16 O19 111.0(5) . .
O116 K16 O121 110.7(5) . .
O90 K16 O121 49.4(5) . .
O19 K16 O121 91.5(5) . .
O116 K16 O103 54.2(5) . .
O90 K16 O103 51.3(5) . .
O19 K16 O103 100.7(5) . .
O121 K16 O103 98.7(5) . .
O116 K16 P3 23.7(4) . .
O90 K16 P3 97.2(4) . .
O19 K16 P3 25.8(3) . .
O121 K16 P3 98.9(4) . .
O103 K16 P3 75.2(4) . .
O116 K16 P12 96.0(4) . .
O90 K16 P12 24.9(4) . .
O19 K16 P12 97.5(4) . .
O121 K16 P12 25.6(3) . .
O103 K16 P12 73.2(3) . .
P3 K16 P12 93.6(2) . .
O116 K16 U19 28.3(4) . .
O90 K16 U19 78.2(4) . .
O19 K16 U19 77.2(3) . .
O121 K16 U19 118.0(4) . .
O103 K16 U19 30.4(3) . .
P3 K16 U19 51.92(15) . .
P12 K16 U19 95.05(18) . .
O65 K17 O82 66.7(5) . 2_655
O65 K17 O99 61.9(5) . 2_655
O82 K17 O99 62.1(5) 2_655 2_655
O65 K17 O31 56.9(5) . .
O82 K17 O31 113.3(5) 2_655 .
O99 K17 O31 111.5(5) 2_655 .
O65 K17 O15 80.5(5) . .
O82 K17 O15 89.5(5) 2_655 .
O99 K17 O15 139.1(5) 2_655 .
O31 K17 O15 50.8(4) . .
O65 K17 O46 86.6(5) . 2_655
O82 K17 O46 57.7(5) 2_655 2_655
O99 K17 O46 27.9(4) 2_655 2_655
O31 K17 O46 139.4(5) . 2_655
O15 K17 O46 147.2(5) . 2_655
O65 K17 U5 61.4(3) . 2_655
O82 K17 U5 24.7(3) 2_655 2_655
O99 K17 U5 37.4(3) 2_655 2_655
O31 K17 U5 117.5(3) . 2_655
O15 K17 U5 111.1(4) . 2_655
O46 K17 U5 37.6(3) 2_655 2_655
O65 K17 U4 32.8(3) . .
O82 K17 U4 99.5(4) 2_655 .
O99 K17 U4 78.2(4) 2_655 .
O31 K17 U4 33.3(3) . .
O15 K17 U4 78.2(3) . .
O46 K17 U4 106.1(3) 2_655 .
U5 K17 U4 91.91(13) 2_655 .
O65 K17 K14 39.1(3) . .
O82 K17 K14 55.6(4) 2_655 .
O99 K17 K14 90.9(4) 2_655 .
O31 K17 K14 58.4(3) . .
O15 K17 K14 48.2(3) . .
O46 K17 K14 105.5(3) 2_655 .
U5 K17 K14 68.45(14) 2_655 .
U4 K17 K14 58.79(12) . .
O65 K17 K13 120.3(4) . .
O82 K17 K13 122.2(4) 2_655 .
O99 K17 K13 175.4(4) 2_655 .
O31 K17 K13 68.7(3) . .
O15 K17 K13 44.8(3) . .
O46 K17 K13 151.7(3) 2_655 .
U5 K17 K13 146.9(2) 2_655 .
U4 K17 K13 101.71(17) . .
K14 K17 K13 92.96(18) . .
O65 K17 K15 83.9(4) . 2_655
O82 K17 K15 30.1(4) 2_655 2_655
O99 K17 K15 91.8(4) 2_655 2_655
O31 K17 K15 108.7(4) . 2_655
O15 K17 K15 67.3(3) . 2_655
O46 K17 K15 81.5(3) 2_655 2_655
U5 K17 K15 54.47(12) 2_655 2_655
U4 K17 K15 112.49(17) . 2_655
K14 K17 K15 54.77(14) . 2_655
K13 K17 K15 92.40(18) . 2_655
O25 P1 O38 113.8(9) . .
O25 P1 O56 112.8(9) . .
O38 P1 O56 112.8(9) . .
O25 P1 O23 107.2(8) . .
O38 P1 O23 102.7(8) . .
O56 P1 O23 106.6(8) . .
O25 P1 K9 80.6(6) . .
O38 P1 K9 109.7(7) . .
O56 P1 K9 39.1(6) . .
O23 P1 K9 140.1(6) . .
O102 P2 O81 114.3(9) . .
O102 P2 O124 114.4(10) . .
O81 P2 O124 109.1(10) . .
O102 P2 O23 107.7(9) . .
O81 P2 O23 108.4(9) . .
O124 P2 O23 102.0(9) . .
O102 P2 K13 46.5(7) . 3
O81 P2 K13 113.8(7) . 3
O124 P2 K13 72.1(7) . 3
O23 P2 K13 137.0(6) . 3
O102 P2 K8 81.6(7) . .
O81 P2 K8 34.7(6) . .
O124 P2 K8 116.0(8) . .
O23 P2 K8 132.9(6) . .
K13 P2 K8 83.14(18) 3 .
O116 P3 O19 112.0(10) . .
O116 P3 O10 113.6(10) . .
O19 P3 O10 114.2(9) . .
O116 P3 O78 106.1(10) . .
O19 P3 O78 105.2(9) . .
O10 P3 O78 104.7(9) . .
O116 P3 K16 51.5(7) . .
O19 P3 K16 62.4(7) . .
O10 P3 K16 123.7(6) . .
O78 P3 K16 131.2(7) . .
O116 P3 K4 77.0(8) . .
O19 P3 K4 117.9(7) . .
O10 P3 K4 39.8(6) . .
O78 P3 K4 132.2(7) . .
K16 P3 K4 88.9(2) . .
O15 P5 O60 112.5(9) . .
O15 P5 O36 110.7(10) . .
O60 P5 O36 114.6(9) . .
O15 P5 O20 106.2(9) . .
O60 P5 O20 107.5(9) . .
O36 P5 O20 104.7(8) . .
O15 P5 K14 68.4(7) . .
O60 P5 K14 47.7(6) . .
O36 P5 K14 116.4(7) . .
O20 P5 K14 137.9(6) . .
O15 P5 K15 124.3(7) . 2_655
O60 P5 K15 59.5(7) . 2_655
O36 P5 K15 55.9(6) . 2_655
O20 P5 K15 129.2(6) . 2_655
K14 P5 K15 72.89(18) . 2_655
O15 P5 K13 59.5(7) . .
O60 P5 K13 165.5(7) . .
O36 P5 K13 79.9(6) . .
O20 P5 K13 66.5(5) . .
K14 P5 K13 127.6(2) . .
K15 P5 K13 134.8(2) 2_655 .
O122 P6 O94 114.2(10) . .
O122 P6 O57 109.6(10) . .
O94 P6 O57 113.4(10) . .
O122 P6 O78 105.9(10) . .
O94 P6 O78 106.0(10) . .
O57 P6 O78 107.0(9) . .
O115 P8 O80 110.6(10) . .
O115 P8 O86 109.9(10) . .
O80 P8 O86 114.6(9) . .
O115 P8 O104 111.3(10) . .
O80 P8 O104 105.5(9) . .
O86 P8 O104 104.6(9) . .
O115 P8 K12 129.2(7) . .
O80 P8 K12 59.9(6) . .
O86 P8 K12 54.8(6) . .
O104 P8 K12 119.4(7) . .
O115 P8 K10 65.9(7) . .
O80 P8 K10 46.1(6) . .
O86 P8 K10 121.2(7) . .
O104 P8 K10 132.6(7) . .
K12 P8 K10 82.0(2) . .
O125 P9 O24 112.9(9) . .
O125 P9 O71 108.3(9) . .
O24 P9 O71 114.3(9) . .
O125 P9 O20 108.5(9) . .
O24 P9 O20 106.8(8) . .
O71 P9 O20 105.7(9) . .
O125 P9 K12 47.4(7) . .
O24 P9 K12 66.3(6) . .
O71 P9 K12 121.5(7) . .
O20 P9 K12 131.1(6) . .
O125 P9 K10 66.8(6) . .
O24 P9 K10 118.0(7) . .
O71 P9 K10 44.1(6) . .
O20 P9 K10 133.1(6) . .
K12 P9 K10 81.93(19) . .
O27 P10 O3 112.7(9) . .
O27 P10 O108 110.1(10) . .
O3 P10 O108 113.1(10) . .
O27 P10 O11 107.7(9) . 3
O3 P10 O11 106.3(9) . 3
O108 P10 O11 106.6(9) . 3
O27 P10 K1 76.0(6) . .
O3 P10 K1 38.7(6) . .
O108 P10 K1 117.4(7) . .
O11 P10 K1 131.6(6) 3 .
O88 P11 O34 114.6(10) . .
O88 P11 O112 111.4(9) . .
O34 P11 O112 110.0(9) . .
O88 P11 O11 108.3(9) . .
O34 P11 O11 104.1(8) . .
O112 P11 O11 108.0(8) . .
O88 P11 K13 54.6(7) . .
O34 P11 K13 60.2(6) . .
O112 P11 K13 134.4(7) . .
O11 P11 K13 117.7(6) . .
O88 P11 K12 54.9(7) . .
O34 P11 K12 130.9(7) . .
O112 P11 K12 118.3(6) . .
O11 P11 K12 54.0(5) . .
K13 P11 K12 89.8(2) . .
O88 P11 K8 123.7(7) . 3_445
O34 P11 K8 49.5(6) . 3_445
O112 P11 K8 61.5(6) . 3_445
O11 P11 K8 127.4(6) . 3_445
K13 P11 K8 89.4(2) . 3_445
K12 P11 K8 178.5(3) . 3_445
O54 P12 O121 114.6(10) . .
O54 P12 O90 111.4(10) . .
O121 P12 O90 110.8(10) . .
O54 P12 O104 108.7(9) . .
O121 P12 O104 105.6(9) . .
O90 P12 O104 105.1(9) . .
O54 P12 K16 116.5(7) . .
O121 P12 K16 62.3(7) . .
O90 P12 K16 51.8(7) . .
O104 P12 K16 134.2(7) . .
N4 O1 K9 101.0(18) . .
N4 O1 K3 127.0(18) . .
K9 O1 K3 101.9(7) . .
N4 O1 K6 89.6(17) . .
K9 O1 K6 116.5(7) . .
K3 O1 K6 120.3(7) . .
N2 O2 U1 97.6(14) 2_655 .
N2 O2 K15 129.0(14) 2_655 2_655
U1 O2 K15 114.9(6) . 2_655
N2 O2 K14 117.5(13) 2_655 .
U1 O2 K14 99.2(5) . .
K15 O2 K14 95.6(5) 2_655 .
P10 O3 U14 131.9(8) . .
P10 O3 K1 120.3(8) . .
U14 O3 K1 103.4(5) . .
U19 O4 K5 109.2(7) . .
U19 O4 K4 124.4(7) . .
K5 O4 K4 90.6(4) . .
U19 O4 K1 126.5(7) . .
K5 O4 K1 94.3(5) . .
K4 O4 K1 101.8(5) . .
U13 O5 K2 139.0(7) . .
U13 O5 K7 106.7(6) . .
K2 O5 K7 92.9(4) . .
U13 O5 K4 112.9(6) . .
K2 O5 K4 93.5(4) . .
K7 O5 K4 108.3(4) . .
O7 O6 U1 73.6(8) . .
O7 O6 U10 72.5(8) . .
U1 O6 U10 126.6(6) . .
O7 O6 K15 162.1(10) . 2_655
U1 O6 K15 107.3(6) . 2_655
U10 O6 K15 117.4(5) . 2_655
O6 O7 U1 68.6(8) . .
O6 O7 U10 70.3(8) . .
U1 O7 U10 121.9(6) . .
U9 O8 K2 132.0(7) . .
U9 O8 K14 113.5(7) . .
K2 O8 K14 93.9(4) . .
U9 O8 K10 115.8(7) . .
K2 O8 K10 90.6(4) . .
K14 O8 K10 106.8(5) . .
O29 O9 U12 73.8(8) . .
O29 O9 U2 69.5(8) . .
U12 O9 U2 130.4(6) . .
O29 O9 K1 120.5(9) . .
U12 O9 K1 90.5(4) . .
U2 O9 K1 80.8(4) . .
P3 O10 U2 134.1(9) . .
P3 O10 K4 119.5(8) . .
U2 O10 K4 100.1(5) . .
P10 O11 P11 122.1(9) 3_445 .
P10 O11 K12 136.9(8) 3_445 .
P11 O11 K12 97.4(7) . .
U11 O12 K6 133.6(7) . .
U11 O12 K8 106.1(6) . .
K6 O12 K8 102.9(5) . .
U1 O13 K6 130.2(7) . .
U1 O13 K14 111.4(6) . .
K6 O13 K14 102.2(5) . .
O103 O14 U19 70.4(9) . .
O103 O14 U18 67.1(9) . .
U19 O14 U18 130.4(6) . .
O103 O14 K5 116.5(10) . .
U19 O14 K5 85.5(4) . .
U18 O14 K5 91.2(5) . .
P5 O15 U9 139.6(11) . .
P5 O15 K13 96.6(8) . .
U9 O15 K13 87.3(5) . .
P5 O15 K17 106.8(9) . .
U9 O15 K17 113.4(6) . .
K13 O15 K17 90.0(5) . .
P5 O15 K14 86.3(7) . .
U9 O15 K14 93.7(5) . .
K13 O15 K14 174.3(6) . .
K17 O15 K14 84.4(4) . .
O52 O16 U8 75.0(8) . .
O52 O16 U9 74.7(9) . .
U8 O16 U9 129.5(7) . .
O52 O16 K12 151.8(10) . .
U8 O16 K12 116.1(6) . .
U9 O16 K12 109.8(6) . .
U9 O17 K13 119.5(7) . .
O62 O18 U6 72.4(8) . .
O62 O18 U7 72.0(8) . .
U6 O18 U7 129.4(7) . .
P3 O19 K16 91.8(7) . .
P9 O20 P5 122.0(9) . .
P9 O20 K13 103.6(6) . .
P5 O20 K13 87.1(6) . .
O22 O21 U13 71.3(8) . .
O22 O21 U3 69.4(8) . .
U13 O21 U3 126.4(6) . .
O21 O22 U13 71.8(8) . .
O21 O22 U3 74.6(8) . .
U13 O22 U3 130.3(6) . .
O21 O22 K7 116.5(9) . .
U13 O22 K7 81.8(4) . .
U3 O22 K7 81.7(4) . .
P2 O23 P1 120.0(9) . .
P9 O24 K12 88.0(7) . .
P1 O25 U15 132.6(9) . .
U4 O26 K2 141.3(7) . .
U4 O26 K11 102.4(6) . .
K2 O26 K11 103.5(4) . .
U4 O26 K14 109.6(6) . .
K2 O26 K14 92.4(4) . .
K11 O26 K14 102.0(4) . .
P10 O27 U6 132.5(9) . .
U17 O28 K6 129.8(7) . .
U17 O28 K5 111.5(6) . .
K6 O28 K5 86.7(4) . .
U17 O28 K10 112.7(6) . .
K6 O28 K10 102.2(5) . .
K5 O28 K10 110.7(5) . .
O9 O29 U2 73.3(8) . .
O9 O29 U12 69.6(8) . .
U2 O29 U12 130.1(6) . .
O9 O29 K7 117.8(9) . .
U2 O29 K7 85.8(4) . .
U12 O29 K7 83.2(4) . .
N3 O30 K7 140.5(13) . .
N3 O30 K2 100.5(11) . .
K7 O30 K2 91.8(5) . .
N3 O30 K3 103.2(12) . .
K7 O30 K3 92.4(5) . .
K2 O30 K3 136.7(6) . .
O75 O31 U9 75.9(9) . .
O75 O31 U4 72.1(8) . .
U9 O31 U4 130.1(7) . .
O75 O31 K17 156.7(11) . .
U9 O31 K17 122.5(6) . .
U4 O31 K17 100.3(6) . .
O77 O33 U1 72.3(8) . .
O77 O33 U11 72.6(9) . .
U1 O33 U11 133.1(7) . .
O77 O33 K9 135.5(10) . .
U1 O33 K9 94.2(5) . .
U11 O33 K9 89.6(4) . .
P11 O34 U14 135.5(9) . 3_445
P11 O34 K13 92.8(7) . .
U14 O34 K13 108.6(6) 3_445 .
P11 O34 K8 107.0(8) . 3_445
U14 O34 K8 98.0(5) 3_445 3_445
K13 O34 K8 116.0(5) . 3_445
P5 O36 K15 99.4(7) . 2_655
U5 O37 K3 139.5(8) . .
U5 O37 K9 115.1(7) . .
K3 O37 K9 94.8(5) . .
U5 O37 K11 106.9(7) . .
K3 O37 K11 97.2(5) . .
K9 O37 K11 93.9(4) . .
U7 O40 K5 113.9(6) . .
U7 O40 K6 125.8(6) . .
K5 O40 K6 86.4(4) . .
U7 O40 K8 113.4(6) . .
K5 O40 K8 111.3(5) . .
K6 O40 K8 102.9(5) . .
O96 O41 U10 72.9(9) . .
O96 O41 U17 71.1(9) . .
U10 O41 U17 123.8(7) . .
O58 O42 U15 69.4(9) . .
O58 O42 U14 70.6(9) . .
U15 O42 U14 122.8(7) . .
U18 O44 K4 129.1(6) . .
U18 O44 K10 115.5(6) . .
K4 O44 K10 105.9(5) . .
U18 O44 K5 106.3(6) . .
K4 O44 K5 89.1(4) . .
K10 O44 K5 105.2(4) . .
O98 O45 U5 75.7(9) . .
O98 O45 U15 72.2(9) . .
U5 O45 U15 128.0(7) . .
O98 O45 K15 111.6(10) . .
U5 O45 K15 92.1(5) . .
U15 O45 K15 137.6(6) . .
O99 O46 U16 72.0(9) . .
O99 O46 U5 70.8(8) . .
U16 O46 U5 126.4(7) . .
O99 O46 K17 61.5(8) . 2_655
U16 O46 K17 109.0(6) . 2_655
U5 O46 K17 85.0(5) . 2_655
O93 O47 U12 69.6(7) . .
O93 O47 U14 69.9(7) . .
U12 O47 U14 122.3(6) . .
U12 O48 K7 107.5(6) . .
U12 O48 K3 141.0(7) . .
K7 O48 K3 92.4(4) . .
U12 O48 K1 110.6(6) . .
K7 O48 K1 105.6(4) . .
K3 O48 K1 95.1(4) . .
U15 O49 K3 135.4(7) . .
U15 O49 K8 123.7(6) . .
K3 O49 K8 81.9(4) . .
U10 O51 K6 135.6(7) . .
U10 O51 K10 110.6(6) . .
K6 O51 K10 98.0(5) . .
U10 O51 K14 105.7(6) . .
K6 O51 K14 95.1(4) . .
K10 O51 K14 109.9(5) . .
O16 O52 U8 68.8(8) . .
O16 O52 U9 69.3(8) . .
U8 O52 U9 122.1(6) . .
N1 O53 U5 129.6(16) . .
N1 O53 K11 92.6(15) . .
U5 O53 K11 103.7(6) . .
P12 O54 U8 133.5(9) . .
P12 O54 K4 125.8(9) . .
U8 O54 K4 97.1(6) . .
P1 O56 U11 129.9(9) . .
P1 O56 K9 119.8(8) . .
U11 O56 K9 108.5(6) . .
P6 O57 U2 129.6(8) . .
P6 O57 K1 129.9(8) . .
U2 O57 K1 95.6(5) . .
O42 O58 U15 73.8(9) . .
O42 O58 U14 73.0(9) . .
U15 O58 U14 127.1(7) . .
O42 O58 K13 162.7(11) . 3
U15 O58 K13 113.3(6) . 3
U14 O58 K13 110.6(6) . 3
O97 O59 U19 70.7(8) . .
O97 O59 U6 68.7(8) . .
U19 O59 U6 130.0(6) . .
O97 O59 K5 119.7(10) . .
U19 O59 K5 84.5(4) . .
U6 O59 K5 91.3(5) . .
P5 O60 U10 135.1(9) . .
P5 O60 K14 108.2(8) . .
U10 O60 K14 104.4(5) . .
P5 O60 K15 96.2(7) . 2_655
U10 O60 K15 112.7(6) . 2_655
K14 O60 K15 92.1(5) . 2_655
U2 O61 K7 105.6(6) . .
U2 O61 K1 108.8(6) . .
K7 O61 K1 111.9(5) . .
U2 O61 K4 109.0(6) . .
K7 O61 K4 112.8(5) . .
K1 O61 K4 108.5(5) . .
O18 O62 U6 68.9(8) . .
O18 O62 U7 69.9(8) . .
U6 O62 U7 125.4(7) . .
O91 O63 U12 72.3(9) . .
O91 O63 U16 68.9(9) . .
U12 O63 U16 125.7(7) . .
N1 O65 U4 95.5(14) 2_655 .
N1 O65 K17 134.4(15) 2_655 .
U4 O65 K17 108.7(6) . .
N1 O65 K14 106.1(14) 2_655 .
U4 O65 K14 106.8(6) . .
K17 O65 K14 103.0(5) . .
U3 O66 K7 106.2(6) . .
U3 O66 K2 139.1(7) . .
K7 O66 K2 89.0(5) . .
U3 O66 K11 103.1(6) . .
K7 O66 K11 119.1(5) . .
K2 O66 K11 101.9(5) . .
O113 O68 U4 68.8(8) . .
O113 O68 U3 71.7(9) . .
U4 O68 U3 122.3(7) . .
O113 O68 K11 127.5(10) . .
U4 O68 K11 87.0(5) . .
U3 O68 K11 85.3(4) . .
O110 O69 U17 74.6(9) . .
O110 O69 U18 71.1(9) . .
U17 O69 U18 131.6(7) . .
O110 O69 K5 115.9(10) . .
U17 O69 K5 81.7(5) . .
U18 O69 K5 83.7(5) . .
P9 O71 U10 138.6(10) . .
P9 O71 K10 113.8(8) . .
U10 O71 K10 98.0(5) . .
U16 O73 K3 142.8(7) . .
U16 O73 K7 108.3(6) . .
K3 O73 K7 91.1(4) . .
U16 O73 K11 103.1(6) . .
K3 O73 K11 97.5(4) . .
K7 O73 K11 113.2(5) . .
O87 O74 U13 72.0(9) . .
O87 O74 U8 69.4(8) . .
U13 O74 U8 125.4(7) . .
O31 O75 U4 72.0(9) . .
O31 O75 U9 68.3(9) . .
U4 O75 U9 125.0(6) . .
N1 O76 U4 97.5(15) 2_655 .
N1 O76 K11 114.2(15) 2_655 .
U4 O76 K11 97.6(6) . .
N1 O76 K11 85.3(15) 2_655 2_655
U4 O76 K11 152.4(7) . 2_655
K11 O76 K11 106.3(5) . 2_655
O33 O77 U1 71.4(8) . .
O33 O77 U11 71.3(8) . .
U1 O77 U11 131.5(7) . .
P6 O78 P3 122.4(11) . .
O84 O79 U13 72.8(9) . .
O84 O79 U2 69.9(9) . .
U13 O79 U2 129.0(7) . .
O84 O79 K7 120.1(10) . .
U13 O79 K7 85.4(5) . .
U2 O79 K7 84.6(5) . .
P8 O80 U8 137.6(9) . .
P8 O80 K10 112.1(8) . .
U8 O80 K10 97.0(5) . .
P8 O80 K12 94.6(7) . .
U8 O80 K12 106.4(5) . .
K10 O80 K12 106.3(5) . .
P2 O81 U11 129.7(9) . .
P2 O81 K8 126.7(8) . .
U11 O81 K8 96.4(5) . .
U5 O82 K15 126.6(8) . .
U5 O82 K17 112.9(7) . 2_655
K15 O82 K17 119.1(6) . 2_655
O117 O83 U7 71.4(8) . .
O117 O83 U11 75.0(8) . .
U7 O83 U11 126.1(6) . .
O79 O84 U2 74.5(9) . .
O79 O84 U13 71.1(9) . .
U2 O84 U13 131.0(7) . .
U14 O85 K3 139.6(8) . .
U14 O85 K8 115.8(7) . .
K3 O85 K8 92.8(5) . .
U14 O85 K1 106.1(6) . .
K3 O85 K1 98.8(5) . .
K8 O85 K1 94.8(4) . .
P8 O86 K12 99.7(8) . .
O74 O87 U8 73.3(9) . .
O74 O87 U13 70.3(8) . .
U8 O87 U13 126.9(7) . .
P11 O88 K13 99.7(8) . .
P11 O88 K12 100.3(8) . .
K13 O88 K12 116.8(6) . .
N3 O89 K1 112.3(12) . .
N3 O89 K3 94.4(12) . .
K1 O89 K3 95.7(4) . .
N3 O89 K5 92.4(12) . .
K1 O89 K5 90.4(5) . .
K3 O89 K5 168.3(6) . .
N3 O89 K6 79.9(11) . .
K1 O89 K6 158.5(6) . .
K3 O89 K6 101.0(5) . .
K5 O89 K6 70.9(3) . .
N3 O89 K8 159.1(13) . .
K1 O89 K8 87.8(4) . .
K3 O89 K8 77.5(4) . .
K5 O89 K8 92.8(4) . .
K6 O89 K8 82.8(4) . .
P12 O90 U18 130.9(10) . .
P12 O90 K16 103.3(8) . .
U18 O90 K16 123.4(7) . .
O63 O91 U12 69.5(9) . .
O63 O91 U16 75.2(9) . .
U12 O91 U16 128.0(7) . .
O63 O91 K7 113.0(10) . .
U12 O91 K7 79.5(5) . .
U16 O91 K7 80.7(4) . .
O47 O93 U12 72.2(7) . .
O47 O93 U14 72.9(8) . .
U12 O93 U14 125.9(6) . .
U6 O95 K1 127.4(7) . .
U6 O95 K8 113.9(6) . .
K1 O95 K8 100.7(5) . .
U6 O95 K5 110.5(6) . .
K1 O95 K5 95.0(4) . .
K8 O95 K5 106.5(5) . .
O41 O96 U17 72.4(9) . .
O41 O96 U10 70.2(9) . .
U17 O96 U10 123.0(7) . .
O59 O97 U6 74.2(8) . .
O59 O97 U19 71.9(8) . .
U6 O97 U19 135.2(7) . .
O45 O98 U15 71.8(9) . .
O45 O98 U5 68.3(9) . .
U15 O98 U5 123.1(7) . .
O46 O99 U16 69.7(9) . .
O46 O99 U5 71.4(8) . .
U16 O99 U5 125.3(7) . .
O46 O99 K17 90.6(9) . 2_655
U16 O99 K17 122.3(6) . 2_655
U5 O99 K17 94.7(6) . 2_655
O46 O99 K11 125.8(10) . .
U16 O99 K11 85.8(5) . .
U5 O99 K11 87.2(5) . .
K17 O99 K11 141.7(6) 2_655 .
N3 O101 K4 117.6(12) . .
N3 O101 K5 101.2(12) . .
K4 O101 K5 89.4(4) . .
N3 O101 K2 92.6(12) . .
K4 O101 K2 92.1(4) . .
K5 O101 K2 163.6(6) . .
N3 O101 K6 83.2(11) . .
K4 O101 K6 155.7(6) . .
K5 O101 K6 73.5(3) . .
K2 O101 K6 99.7(4) . .
P2 O102 U15 133.8(10) . .
P2 O102 K13 109.5(9) . 3
U15 O102 K13 114.5(6) . 3
O14 O103 U18 77.0(9) . .
O14 O103 U19 73.4(9) . .
U18 O103 U19 140.6(8) . .
O14 O103 K16 162.2(12) . .
U18 O103 K16 111.5(6) . .
U19 O103 K16 104.4(6) . .
P8 O104 P12 120.3(11) . .
U3 O106 U16 113.5(6) . .
U3 O106 K7 90.5(5) . .
U16 O106 K7 91.4(5) . .
U8 O107 K2 136.2(8) . .
U8 O107 K4 108.9(7) . .
K2 O107 K4 98.1(5) . .
U8 O107 K10 111.0(7) . .
K2 O107 K10 95.3(5) . .
K4 O107 K10 102.5(5) . .
O69 O110 U18 72.2(9) . .
O69 O110 U17 68.7(9) . .
U18 O110 U17 128.2(7) . .
N2 O111 U5 131.3(17) . .
N2 O111 K9 122.7(16) . .
U5 O111 K9 105.2(7) . .
P11 O112 U6 141.5(9) . 3_445
P11 O112 K8 93.5(7) . 3_445
U6 O112 K8 89.6(4) 3_445 3_445
O68 O113 U4 73.3(9) . .
O68 O113 U3 71.1(8) . .
U4 O113 U3 124.8(7) . .
U17 O114 U7 108.5(7) . .
P8 O115 U18 134.2(9) . .
P8 O115 K10 90.7(8) . .
U18 O115 K10 85.9(5) . .
P3 O116 U19 136.9(11) . .
P3 O116 K16 104.8(9) . .
U19 O116 K16 118.0(7) . .
O83 O117 U7 71.5(8) . .
O83 O117 U11 69.0(8) . .
U7 O117 U11 122.3(7) . .
O83 O117 K8 123.7(9) . .
U7 O117 K8 88.2(5) . .
U11 O117 K8 80.7(4) . .
U7 O119 U17 114.0(7) . .
U7 O119 K5 92.5(6) . .
U17 O119 K5 92.4(5) . .
N2 O120 U1 99.8(14) 2_655 .
N2 O120 K9 123.4(14) 2_655 .
U1 O120 K9 98.8(6) . .
P12 O121 K16 92.2(8) . .
P6 O122 U19 135.3(10) . .
P2 O124 K13 82.5(7) . 3
P9 O125 U9 140.7(10) . .
P9 O125 K12 108.9(8) . .
U9 O125 K12 109.4(6) . .
U16 O127 U3 108.3(7) . .
U16 O127 K11 102.3(6) . .
U3 O127 K11 96.0(6) . .
N4 O128 K11 111.7(16) . .
N4 O128 K14 90.0(16) . .
K11 O128 K14 122.5(7) . .
N4 O128 K9 87.1(15) . .
K11 O128 K9 107.2(6) . .
K14 O128 K9 127.2(7) . .
N4 O129 K2 123.4(16) . .
N4 O129 K14 102.4(16) . .
K2 O129 K14 105.0(6) . .
N4 O129 K6 91.9(15) . .
K2 O129 K6 121.9(7) . .
K14 O129 K6 110.5(6) . .
K9 O130 K9 119.7(9) . 2_655
O53 N1 O76 129(3) . 2_655
O53 N1 O65 118(2) . 2_655
O76 N1 O65 112(2) 2_655 2_655
O53 N1 U4 175(2) . 2_655
O76 N1 U4 56.2(13) 2_655 2_655
O65 N1 U4 56.6(12) 2_655 2_655
O53 N1 K11 63.9(14) . .
O76 N1 K11 70.5(14) 2_655 .
O65 N1 K11 146.8(17) 2_655 .
U4 N1 K11 120.5(9) 2_655 .
O53 N1 K14 93.3(16) . 2_655
O76 N1 K14 124.4(17) 2_655 2_655
O65 N1 K14 51.9(12) 2_655 2_655
U4 N1 K14 82.9(7) 2_655 2_655
K11 N1 K14 155.0(9) . 2_655
O111 N2 O2 126(2) . 2_655
O111 N2 O120 126(2) . 2_655
O2 N2 O120 108(2) 2_655 2_655
O111 N2 U1 177.5(19) . 2_655
O2 N2 U1 55.5(12) 2_655 2_655
O120 N2 U1 53.0(12) 2_655 2_655
O101 N3 O89 123.6(19) . .
O101 N3 O30 120.5(18) . .
O89 N3 O30 115.9(18) . .
O101 N3 K2 66.0(11) . .
O89 N3 K2 163.7(14) . .
O30 N3 K2 57.1(10) . .
O101 N3 K3 165.0(14) . .
O89 N3 K3 63.6(11) . .
O30 N3 K3 55.1(10) . .
K2 N3 K3 104.0(5) . .
O101 N3 K6 76.0(11) . .
O89 N3 K6 78.4(11) . .
O30 N3 K6 120.4(12) . .
K2 N3 K6 92.7(5) . .
K3 N3 K6 93.9(5) . .
O101 N3 K5 58.3(11) . .
O89 N3 K5 65.6(11) . .
O30 N3 K5 172.3(13) . .
K2 N3 K5 123.6(6) . .
K3 N3 K5 128.3(6) . .
K6 N3 K5 67.2(4) . .
O1 N4 O129 123(3) . .
O1 N4 O128 122(3) . .
O129 N4 O128 115(2) . .
O1 N4 K6 67.2(16) . .
O129 N4 K6 63.6(14) . .
O128 N4 K6 144.3(18) . .
O1 N4 K9 57.0(15) . .
O129 N4 K9 154.6(18) . .
O128 N4 K9 68.8(15) . .
K6 N4 K9 98.0(7) . .
O1 N4 K14 151.3(19) . .
O129 N4 K14 54.7(13) . .
O128 N4 K14 66.3(14) . .
K6 N4 K14 90.6(7) . .
K9 N4 K14 111.9(8) . .
O1 N4 K11 108.3(18) . .
O129 N4 K11 113.7(17) . .
O128 N4 K11 47.4(13) . .
K6 N4 K11 168.3(9) . .
K9 N4 K11 87.7(7) . .
K14 N4 K11 96.7(7) . .

loop_
_geom_bond_atom_site_label_1
_geom_bond_atom_site_label_2
_geom_bond_distance
_geom_bond_site_symmetry_2
U1 O39 1.773(16) .
U1 O13 1.799(15) .
U1 O6 2.312(15) .
U1 O33 2.355(15) .
U1 O120 2.355(17) .
U1 O77 2.366(15) .
U1 O7 2.384(14) .
U1 O2 2.415(14) .
U1 N2 2.90(3) 2_655
U1 K6 4.091(6) .
U1 K14 4.140(6) .
U1 K9 4.299(6) .
U2 O67 1.759(14) .
U2 O61 1.783(14) .
U2 O10 2.326(15) .
U2 O29 2.342(15) .
U2 O84 2.352(15) .
U2 O9 2.395(13) .
U2 O57 2.396(15) .
U2 O79 2.414(16) .
U2 K7 3.694(5) .
U2 K1 3.845(6) .
U2 K4 3.923(5) .
U3 O66 1.801(15) .
U3 O32 1.809(17) .
U3 O106 2.325(15) .
U3 O22 2.363(15) .
U3 O68 2.383(15) .
U3 O113 2.392(16) .
U3 O21 2.434(16) .
U3 O127 2.458(17) .
U3 K7 3.685(5) .
U3 K11 3.878(6) .
U3 U16 3.9289(14) .
U3 K2 4.361(5) .
U4 O26 1.776(14) .
U4 O105 1.788(16) .
U4 O113 2.308(16) .
U4 O31 2.349(16) .
U4 O75 2.351(15) .
U4 O68 2.371(15) .
U4 O76 2.405(16) .
U4 O65 2.407(15) .
U4 N1 2.87(3) 2_655
U4 K11 3.930(5) .
U4 K2 4.203(5) .
U4 K17 4.205(8) .
U5 O37 1.718(15) .
U5 O82 1.767(17) .
U5 O45 2.298(14) .
U5 O53 2.349(15) .
U5 O99 2.374(16) .
U5 O46 2.382(16) .
U5 O98 2.397(16) .
U5 O111 2.397(17) .
U5 K17 3.891(7) 2_655
U5 K11 4.064(6) .
U5 K15 4.096(7) .
U5 K9 4.109(6) .
U6 O95 1.805(15) .
U6 O55 1.823(16) .
U6 O97 2.330(16) .
U6 O18 2.331(15) .
U6 O112 2.353(15) 3
U6 O62 2.382(16) .
U6 O59 2.406(15) .
U6 O27 2.429(15) .
U6 K5 3.967(5) .
U6 K8 3.982(6) .
U6 K1 4.170(6) .
U7 O50 1.800(15) .
U7 O40 1.810(13) .
U7 O119 2.324(17) .
U7 O117 2.337(16) .
U7 O83 2.338(14) .
U7 O18 2.369(16) .
U7 O62 2.400(15) .
U7 O114 2.410(17) .
U7 K5 3.823(6) .
U7 U17 3.9090(13) .
U7 K8 4.039(5) .
U7 K6 4.066(5) .
U8 O107 1.784(16) .
U8 O92 1.798(15) .
U8 O16 2.324(15) .
U8 O54 2.342(16) .
U8 O87 2.364(17) .
U8 O80 2.372(15) .
U8 O52 2.408(15) .
U8 O74 2.418(14) .
U8 K4 3.886(5) .
U8 K10 3.982(6) .
U8 K2 4.185(5) .
U8 K12 4.334(6) .
U9 O17 1.804(14) .
U9 O8 1.810(15) .
U9 O31 2.300(16) .
U9 O16 2.340(15) .
U9 O75 2.401(15) .
U9 O15 2.409(17) .
U9 O125 2.412(16) .
U9 O52 2.413(15) .
U9 K13 3.922(5) .
U9 K2 4.188(5) .
U9 K12 4.193(6) .
U9 K14 4.196(6) .
U10 O70 1.767(15) .
U10 O51 1.769(14) .
U10 O71 2.322(16) .
U10 O41 2.345(16) .
U10 O6 2.367(15) .
U10 O96 2.382(17) .
U10 O7 2.398(13) .
U10 O60 2.412(16) .
U10 K10 3.920(6) .
U10 K14 4.077(6) .
U10 K6 4.360(5) .
U11 O72 1.761(14) .
U11 O12 1.804(14) .
U11 O56 2.344(15) .
U11 O83 2.368(14) .
U11 O33 2.368(15) .
U11 O81 2.382(15) .
U11 O77 2.386(15) .
U11 O117 2.451(17) .
U11 K8 3.834(5) .
U11 K9 4.155(6) .
U11 K6 4.227(5) .
U12 O48 1.799(13) .
U12 O118 1.824(16) .
U12 O63 2.265(17) .
U12 O91 2.303(16) .
U12 O93 2.310(14) .
U12 O47 2.347(14) .
U12 O9 2.382(14) .
U12 O29 2.441(15) .
U12 K7 3.662(5) .
U12 K1 4.180(6) .
U12 K3 4.328(5) .
U13 O126 1.773(16) .
U13 O5 1.783(13) .
U13 O79 2.342(16) .
U13 O22 2.346(15) .
U13 O21 2.352(16) .
U13 O74 2.355(15) .
U13 O84 2.365(15) .
U13 O87 2.378(16) .
U13 K7 3.679(5) .
U13 K2 4.174(5) .
U13 K4 4.193(6) .
U14 O85 1.814(14) .
U14 O100 1.828(14) .
U14 O34 2.360(15) 3
U14 O3 2.362(15) .
U14 O93 2.371(14) .
U14 O58 2.374(16) .
U14 O42 2.407(17) .
U14 O47 2.413(14) .
U14 K8 3.999(5) .
U14 K1 4.010(5) .
U14 K3 4.245(5) .
U14 K13 4.290(6) 3
U15 O49 1.763(13) .
U15 O35 1.764(16) .
U15 O58 2.330(16) .
U15 O45 2.347(15) .
U15 O98 2.352(17) .
U15 O102 2.389(17) .
U15 O42 2.390(16) .
U15 O25 2.443(14) .
U15 K3 4.222(5) .
U15 K13 4.324(6) 3
U15 K8 4.554(6) .
U16 O73 1.783(14) .
U16 O123 1.821(16) .
U16 O46 2.332(16) .
U16 O99 2.365(17) .
U16 O106 2.373(16) .
U16 O91 2.379(16) .
U16 O127 2.389(16) .
U16 O63 2.464(16) .
U16 K7 3.743(5) .
U16 K11 4.010(5) .
U16 K3 4.314(5) .
U17 O64 1.800(16) .
U17 O28 1.839(14) .
U17 O69 2.311(17) .
U17 O119 2.337(17) .
U17 O96 2.378(16) .
U17 O110 2.391(17) .
U17 O41 2.397(16) .
U17 O114 2.405(18) .
U17 K5 3.828(5) .
U17 K10 4.068(6) .
U17 K6 4.106(5) .
U18 O109 1.806(16) .
U18 O44 1.820(14) .
U18 O103 2.295(17) .
U18 O110 2.349(16) .
U18 O69 2.364(16) .
U18 O90 2.412(17) .
U18 O14 2.427(14) .
U18 O115 2.442(16) .
U18 K5 3.926(5) .
U18 K10 4.065(6) .
U18 K4 4.219(6) .
U19 O43 1.779(16) .
U19 O4 1.780(16) .
U19 O103 2.336(17) .
U19 O97 2.341(16) .
U19 O59 2.358(15) .
U19 O14 2.377(14) .
U19 O116 2.400(17) .
U19 O122 2.428(17) .
U19 K5 3.708(6) .
U19 K4 4.292(5) .
U19 K1 4.383(6) .
U19 K16 4.474(6) .
K1 O3 2.737(15) .
K1 O57 2.784(16) .
K1 O95 2.819(15) .
K1 O61 2.880(15) .
K1 O89 2.931(16) .
K1 O4 3.084(16) .
K1 O85 3.108(16) .
K1 O48 3.194(15) .
K1 O9 3.415(14) .
K1 P10 3.774(8) .
K2 O5 2.660(14) .
K2 O26 2.667(15) .
K2 O107 2.711(17) .
K2 O129 2.713(19) .
K2 O8 2.755(15) .
K2 O30 2.814(15) .
K2 O66 2.838(16) .
K2 O101 3.014(15) .
K2 N3 3.296(19) .
K2 K7 3.917(7) .
K3 O85 2.698(16) .
K3 O73 2.757(15) .
K3 O37 2.764(17) .
K3 O48 2.780(14) .
K3 O49 2.780(14) .
K3 O1 2.79(2) .
K3 O30 2.833(15) .
K3 O89 3.022(16) .
K3 N3 3.36(2) .
K3 K7 3.952(7) .
K3 K8 4.026(8) .
K4 O10 2.779(15) .
K4 O54 2.825(16) .
K4 O44 2.826(14) .
K4 O101 2.895(16) .
K4 O107 2.921(16) .
K4 O61 2.964(15) .
K4 O4 3.027(16) .
K4 O5 3.164(15) .
K4 P3 3.779(9) .
K4 K5 4.092(8) .
K5 O40 2.714(15) .
K5 O4 2.721(16) .
K5 O28 2.750(14) .
K5 O101 2.923(16) .
K5 O119 2.935(18) .
K5 O95 2.958(15) .
K5 O44 3.005(14) .
K5 O14 3.037(16) .
K5 O89 3.072(16) .
K5 O59 3.099(16) .
K5 N3 3.37(2) .
K5 O69 3.403(17) .
K6 O28 2.677(15) .
K6 O13 2.692(16) .
K6 O40 2.733(14) .
K6 O12 2.777(15) .
K6 O129 2.801(19) .
K6 O1 2.88(2) .
K6 O51 2.917(15) .
K6 N4 3.13(3) .
K6 O101 3.289(16) .
K6 O89 3.348(16) .
K6 N3 3.365(18) .
K7 O30 2.638(15) .
K7 O48 2.693(14) .
K7 O5 2.745(14) .
K7 O66 2.753(16) .
K7 O73 2.779(15) .
K7 O61 2.791(16) .
K7 O106 2.839(17) .
K7 O79 3.032(17) .
K7 O29 3.034(16) .
K7 O22 3.189(15) .
K7 O91 3.299(17) .
K8 O81 2.748(16) .
K8 O85 2.862(15) .
K8 O95 2.894(16) .
K8 O34 2.916(16) 3
K8 O12 2.919(15) .
K8 O40 2.962(14) .
K8 O112 3.227(16) 3
K8 O49 3.332(15) .
K8 O117 3.368(17) .
K8 O89 3.394(16) .
K8 P11 3.665(8) 3
K9 O1 2.75(2) .
K9 O56 2.764(16) .
K9 O111 2.768(18) .
K9 O130 2.909(15) .
K9 O128 3.00(2) .
K9 O37 3.074(16) .
K9 N4 3.22(3) .
K9 O120 3.255(17) .
K9 O33 3.428(16) .
K9 P1 3.803(9) .
K10 O71 2.853(16) .
K10 O80 2.922(16) .
K10 O51 2.932(16) .
K10 O44 2.936(14) .
K10 O107 2.977(16) .
K10 O28 2.987(15) .
K10 O8 3.151(16) .
K10 O115 3.430(18) .
K10 P9 3.750(8) .
K10 P8 3.757(9) .
K11 O128 2.71(2) .
K11 O127 2.753(17) .
K11 O76 2.805(17) .
K11 O53 2.806(16) .
K11 O76 2.951(17) 2_655
K11 O66 3.050(16) .
K11 N1 3.12(3) .
K11 O26 3.144(14) .
K11 O73 3.211(15) .
K11 O37 3.218(16) .
K11 O68 3.262(16) .
K11 O99 3.418(17) .
K12 O125 2.720(17) .
K12 O16 2.777(16) .
K12 O11 2.821(15) .
K12 O88 2.873(17) .
K12 O86 2.883(17) .
K12 O80 3.019(16) .
K12 O24 3.202(16) .
K12 P11 3.457(8) .
K12 P8 3.479(9) .
K12 P9 3.495(9) .
K13 O17 2.706(15) .
K13 O102 2.747(17) 3_445
K13 O88 2.767(18) .
K13 O58 2.835(17) 3_445
K13 O34 2.907(16) .
K13 O15 3.213(17) .
K13 P11 3.348(9) .
K13 O20 3.403(15) .
K13 O124 3.422(19) 3_445
K13 P2 3.566(8) 3_445
K13 P5 3.706(8) .
K14 O129 2.720(19) .
K14 O60 2.742(16) .
K14 O65 2.837(17) .
K14 O128 2.981(19) .
K14 O2 2.999(15) .
K14 O13 3.129(15) .
K14 O8 3.132(16) .
K14 O51 3.226(16) .
K14 N4 3.26(3) .
K14 O26 3.276(14) .
K14 O15 3.282(17) .
K14 N1 3.46(3) 2_655
K15 O2 2.761(15) 2_655
K15 O82 2.789(18) .
K15 O36 3.075(17) 2_655
K15 O6 3.082(17) 2_655
K15 O60 3.176(17) 2_655
K15 O45 3.307(16) .
K15 P5 3.664(10) 2_655
K15 K14 4.271(9) 2_655
K15 U1 4.367(6) 2_655
K15 K17 4.858(11) 2_655
K16 O116 2.814(18) .
K16 O90 2.852(18) .
K16 O19 3.082(17) .
K16 O121 3.127(19) .
K16 O103 3.277(19) .
K16 P3 3.477(10) .
K16 P12 3.530(9) .
K17 O65 2.761(17) .
K17 O82 2.847(18) 2_655
K17 O99 2.895(18) 2_655
K17 O31 3.092(18) .
K17 O15 3.238(19) .
K17 O46 3.294(18) 2_655
K17 U5 3.891(7) 2_655
K17 K15 4.858(11) 2_655
P1 O25 1.516(15) .
P1 O38 1.518(17) .
P1 O56 1.577(16) .
P1 O23 1.693(15) .
P2 O102 1.534(17) .
P2 O81 1.539(16) .
P2 O124 1.540(19) .
P2 O23 1.594(16) .
P2 K13 3.566(8) 3
P3 O116 1.446(18) .
P3 O19 1.513(17) .
P3 O10 1.535(16) .
P3 O78 1.633(17) .
P5 O15 1.513(18) .
P5 O60 1.515(16) .
P5 O36 1.551(17) .
P5 O20 1.646(16) .
P5 K15 3.664(10) 2_655
P6 O122 1.463(18) .
P6 O94 1.522(18) .
P6 O57 1.545(16) .
P6 O78 1.593(18) .
P8 O115 1.492(17) .
P8 O80 1.506(17) .
P8 O86 1.522(16) .
P8 O104 1.583(17) .
P9 O125 1.483(16) .
P9 O24 1.519(16) .
P9 O71 1.541(16) .
P9 O20 1.625(16) .
P10 O27 1.510(16) .
P10 O3 1.561(16) .
P10 O108 1.571(19) .
P10 O11 1.586(16) 3
P11 O88 1.474(17) .
P11 O34 1.525(17) .
P11 O112 1.550(15) .
P11 O11 1.666(15) .
P11 K8 3.665(8) 3_445
P12 O54 1.512(17) .
P12 O121 1.524(19) .
P12 O90 1.526(18) .
P12 O104 1.655(17) .
O1 N4 1.23(3) .
O2 N2 1.32(3) 2_655
O2 K15 2.761(15) 2_655
O6 O7 1.522(19) .
O6 K15 3.082(17) 2_655
O9 O29 1.513(19) .
O11 P10 1.586(16) 3_445
O14 O103 1.46(2) .
O16 O52 1.47(2) .
O18 O62 1.56(2) .
O21 O22 1.487(19) .
O30 N3 1.28(2) .
O31 O75 1.45(2) .
O33 O77 1.47(2) .
O34 U14 2.360(15) 3_445
O34 K8 2.916(16) 3_445
O36 K15 3.075(17) 2_655
O41 O96 1.50(2) .
O42 O58 1.49(2) .
O45 O98 1.45(2) .
O46 O99 1.54(2) .
O46 K17 3.294(18) 2_655
O47 O93 1.53(2) .
O53 N1 1.25(3) .
O58 K13 2.835(17) 3
O59 O97 1.51(2) .
O60 K15 3.176(17) 2_655
O63 O91 1.50(2) .
O65 N1 1.35(3) 2_655
O68 O113 1.52(2) .
O69 O110 1.48(2) .
O74 O87 1.53(2) .
O76 N1 1.29(3) 2_655
O76 K11 2.951(17) 2_655
O79 O84 1.46(2) .
O82 K17 2.847(18) 2_655
O83 O117 1.490(19) .
O89 N3 1.26(2) .
O99 K17 2.895(18) 2_655
O101 N3 1.20(2) .
O102 K13 2.747(17) 3
O111 N2 1.21(3) .
O112 U6 2.353(15) 3_445
O112 K8 3.227(16) 3_445
O120 N2 1.35(3) 2_655
O124 K13 3.422(19) 3
O128 N4 1.31(3) .
O129 N4 1.30(3) .
O130 K9 2.909(15) 2_655
N1 O76 1.29(3) 2_655
N1 O65 1.35(3) 2_655
N1 U4 2.87(3) 2_655
N1 K14 3.46(3) 2_655
N2 O2 1.32(3) 2_655
N2 O120 1.35(3) 2_655
N2 U1 2.90(3) 2_655
